data_7710118
loop_
_publ_author_name
'Tang, Yun'
'Sun, Fang'
'Ma, Xiaoshuang'
'Qin, Lubing'
'Ma, Guanyu'
'Tang, Qing'
'Tang, Zhenghua'

_publ_section_title
;
 Alkynyl and Halogen Co-protected (AuAg)44 Nanoclusters: A Comparative
 Study on Optical Absorbance, Structure Analysis, and Hydrogen Evolution
 Performance
;
_journal_name_full 'Dalton Transactions'
_journal_paper_doi 10.1039/D2DT00634K
_journal_year 2022
_chemical_formula_moiety 'C48.062 H72.093 Ag11 Au11 Br1.641 Cl1.359, 3[C2H3N]'
_chemical_formula_sum 'C54.06 H81.09 Ag11 Au11 Br1.64 Cl1.36 N3'
_chemical_formula_weight 4305.52
_space_group_crystal_system monoclinic
_space_group_IT_number 12
_space_group_name_Hall '-C 2y'
_space_group_name_H-M_alt 'C 1 2/m 1'
_atom_sites_solution_hydrogens mixed
_atom_sites_solution_primary dual
_audit_block_doi 10.5517/ccdc.csd.cc29gfz6
_audit_creation_date 2022-04-21
_audit_creation_method
;
Olex2 1.5
(compiled 2022.04.07 svn.rca3783a0 for OlexSys, GUI svn.r6498)
;
_audit_update_record
;
2022-04-22 deposited with the CCDC.	2022-04-25 downloaded from the CCDC.
;
_cell_angle_alpha 90
_cell_angle_beta 115.255(4)
_cell_angle_gamma 90
_cell_formula_units_Z 4
_cell_length_a 28.0809(16)
_cell_length_b 22.070(2)
_cell_length_c 16.1655(6)
_cell_measurement_reflns_used 8381
_cell_measurement_temperature 149.99(11)
_cell_measurement_theta_max 32.0130
_cell_measurement_theta_min 2.8950
_cell_volume 9060.9(11)
_computing_cell_refinement 'CrysAlisPro 1.171.40.84a (Rigaku OD, 2020)'
_computing_data_collection 'CrysAlisPro 1.171.40.84a (Rigaku OD, 2020)'
_computing_data_reduction 'CrysAlisPro 1.171.40.84a (Rigaku OD, 2020)'
_computing_molecular_graphics 'Olex2 1.5 (Dolomanov et al., 2009)'
_computing_publication_material 'Olex2 1.5 (Dolomanov et al., 2009)'
_computing_structure_refinement 'SHELXL 2018/3 (Sheldrick, 2015)'
_computing_structure_solution 'SHELXT 2018/2 (Sheldrick, 2018)'
_diffrn_ambient_environment N~2~
_diffrn_ambient_temperature 149.99(11)
_diffrn_detector 'CCD plate'
_diffrn_detector_area_resol_mean 10.5826
_diffrn_detector_type AtlasS2
_diffrn_measured_fraction_theta_full 0.959
_diffrn_measured_fraction_theta_max 0.971
_diffrn_measurement_details
;
List of Runs (angles in degrees, time in seconds):

  # Type    Start    End  Width  t~exp~   \w     \q     \k     \f   Frames
#--------------------------------------------------------------------------
  1  \w    -98.00 -66.00   1.00   62.41    --  -19.11-178.00 -30.00   32
  2  \w    -98.00 -67.00   1.00   62.41    --  -19.11-178.00  30.00   31
  3  \w     25.00 100.00   1.00   62.41    --   20.21  19.00  30.00   75
  4  \w    -17.00  99.00   1.00   62.41    --   20.21   0.00 -30.00  116
;
_diffrn_measurement_device 'four-circle diffractometer'
_diffrn_measurement_device_type 'SuperNova, Dual, Cu at home/near, AtlasS2'
_diffrn_measurement_method '\w scans'
_diffrn_orient_matrix_type 'CrysAlisPro convention (1999,Acta A55,543-557)'
_diffrn_orient_matrix_UB_11 0.0049275000
_diffrn_orient_matrix_UB_12 -0.0053996000
_diffrn_orient_matrix_UB_13 -0.0265003000
_diffrn_orient_matrix_UB_21 -0.0208495000
_diffrn_orient_matrix_UB_22 -0.0281923000
_diffrn_orient_matrix_UB_23 0.0005546000
_diffrn_orient_matrix_UB_31 -0.0389727000
_diffrn_orient_matrix_UB_32 0.0144238000
_diffrn_orient_matrix_UB_33 -0.0088280000
_diffrn_radiation_monochromator mirror
_diffrn_radiation_probe x-ray
_diffrn_radiation_type 'Mo K\a'
_diffrn_radiation_wavelength 0.71073
_diffrn_reflns_av_R_equivalents 0.0453
_diffrn_reflns_av_unetI/netI 0.0621
_diffrn_reflns_Laue_measured_fraction_full 0.959
_diffrn_reflns_Laue_measured_fraction_max 0.971
_diffrn_reflns_limit_h_max 38
_diffrn_reflns_limit_h_min -38
_diffrn_reflns_limit_k_max 17
_diffrn_reflns_limit_k_min -30
_diffrn_reflns_limit_l_max 22
_diffrn_reflns_limit_l_min -15
_diffrn_reflns_number 29205
_diffrn_reflns_point_group_measured_fraction_full 0.959
_diffrn_reflns_point_group_measured_fraction_max 0.971
_diffrn_reflns_theta_full 25.242
_diffrn_reflns_theta_max 29.000
_diffrn_reflns_theta_min 2.883
_diffrn_source 'micro-focus sealed X-ray tube'
_diffrn_source_type 'SuperNova (Mo) X-ray Source'
_exptl_absorpt_coefficient_mu 20.833
_exptl_absorpt_correction_T_max 1.00000
_exptl_absorpt_correction_T_min 0.19759
_exptl_absorpt_correction_type multi-scan
_exptl_absorpt_process_details
;
CrysAlisPro 1.171.40.84a (Rigaku Oxford Diffraction, 2020)
Empirical absorption correction using spherical harmonics,
implemented in SCALE3 ABSPACK scaling algorithm.
;
_exptl_crystal_colour black
_exptl_crystal_colour_primary black
_exptl_crystal_density_diffrn 3.156
_exptl_crystal_description block
_exptl_crystal_F_000 7572
_exptl_crystal_size_max 0.45
_exptl_crystal_size_mid 0.3
_exptl_crystal_size_min 0.25
_refine_diff_density_max 3.118
_refine_diff_density_min -2.655
_refine_diff_density_rms 0.315
_refine_ls_extinction_coef 0.000066(18)
_refine_ls_extinction_expression Fc^*^=kFc[1+0.001xFc^2^\l^3^/sin(2\q)]^-1/4^
_refine_ls_extinction_method 'SHELXL-2018/3 (Sheldrick 2018)'
_refine_ls_goodness_of_fit_ref 1.049
_refine_ls_hydrogen_treatment constr
_refine_ls_matrix_type full
_refine_ls_number_parameters 586
_refine_ls_number_reflns 12003
_refine_ls_number_restraints 1170
_refine_ls_restrained_S_all 1.019
_refine_ls_R_factor_all 0.1247
_refine_ls_R_factor_gt 0.0824
_refine_ls_shift/su_max 0.002
_refine_ls_shift/su_mean 0.000
_refine_ls_structure_factor_coef Fsqd
_refine_ls_weighting_details 'w=1/[\s^2^(Fo^2^)+(0.1202P)^2^+219.2541P] where P=(Fo^2^+2Fc^2^)/3'
_refine_ls_weighting_scheme calc
_refine_ls_wR_factor_gt 0.2157
_refine_ls_wR_factor_ref 0.2576
_reflns_Friedel_coverage 0.000
_reflns_number_gt 7117
_reflns_number_total 12003
_reflns_threshold_expression 'I > 2\s(I)'
_cod_data_source_file d2dt00634k2.cif
_cod_data_source_block 1
_cod_database_code 7710118
_shelx_shelxl_version_number 2018/3
_chemical_oxdiff_formula AgCuCOHN
_chemical_oxdiff_usercomment TY-1
_shelx_space_group_comment
;
The symmetry employed for this shelxl refinement is uniquely defined
by the following loop, which should always be used as a source of
symmetry information in preference to the above space-group names.
They are only intended as comments.
;
_shelx_estimated_absorpt_t_max 0.078
_shelx_estimated_absorpt_t_min 0.038
_olex2_refinement_description
;
1. Fixed Uiso
 At 1.5 times of:
  All C(H,H,H) groups
2. Shared sites
{Cl1, Br1A}
{Cl2A, Br2}
{Br9, Cl4}
3. Restrained distances
 C1-C4
 1.14 with sigma of 0.02
 C6-C8
 1.52 with sigma of 0.02
 C42-C48
 1.5 with sigma of 0.02
 C18-C24
 1.5 with sigma of 0.02
 C42-C46
 1.53 with sigma of 0.02
 C18-C20
 1.52 with sigma of 0.02
 C18-C22
 1.53 with sigma of 0.01
 C2-C17
 1.53 with sigma of 0.02
 C23-C11 = C45-C11 = C47-C11
 1.51 with sigma of 0.02
 C11-C45
 1.52 with sigma of 0.02
 C30-C32
 1.52 with sigma of 0.02
 C30-C34
 1.53 with sigma of 0.02
 C11-C47
 1.5 with sigma of 0.02
 C30-C36
 1.5 with sigma of 0.02
 C11-C23
 1.53 with sigma of 0.02
 C43-C21
 1.14 with sigma of 0.01
 C2-C35
 1.5 with sigma of 0.02
 C21-C43
 1.14 with sigma of 0.02
 C13-C7
 1.53 with sigma of 0.02
 C14-C18
 2.61 with sigma of 0.02
 Ag14_$1-C35
 2.6 with sigma of 0.02
 C16-C18
 1.48 with sigma of 0.02
 C4-C6
 1.48 with sigma of 0.02
 C14-C16
 1.14 with sigma of 0.01
 C6-C10
 1.53 with sigma of 0.02
 C6-C12
 1.5 with sigma of 0.02
 C1-C6
 2.7 with sigma of 0.02
 C26-C28
 1.14 with sigma of 0.02
 C28-C30
 1.48 with sigma of 0.02
 C38-C40
 1.14 with sigma of 0.02
 C40-C42
 1.48 with sigma of 0.02
 C42-C44
 1.52 with sigma of 0.02
 C13-C29
 1.5 with sigma of 0.02
 C13-C27
 1.52 with sigma of 0.02
 C3-C25
 1.14 with sigma of 0.02
 Au2-C38
 2.3 with sigma of 0.02
 C14-Au15
 2.3 with sigma of 0.02
 C26-Au5
 2.3 with sigma of 0.02
 C42-C38
 2.65 with sigma of 0.01
 C40-C38
 1.14 with sigma of 0.01
 C38-Au2
 2.3 with sigma of 0.01
 C9-C37
 1.14 with sigma of 0.02
 C19-C39
 1.52 with sigma of 0.02
 C2-C33
 1.52 with sigma of 0.02
 C19-C9 = C15-C2
 2.62 with sigma of 0.01
 C19-C41
 1.5 with sigma of 0.02
 C19-C5
 1.53 with sigma of 0.02
 C31-C15 = C37-C9
 1.14 with sigma of 0.01
 C37-C19 = C31-C2
 1.48 with sigma of 0.01
 C31-C2
 1.48 with sigma of 0.02
 C15-C31
 1.14 with sigma of 0.02
 C3-C13
 2.62 with sigma of 0.01
 C25-C3
 1.14 with sigma of 0.01
 C25-C13
 1.48 with sigma of 0.01
 C25-Au12
 2.84 with sigma of 0.02
 Ag4-C3 = C3-Au12
 2.2 with sigma of 0.02
 C1-Ag6
 2.2 with sigma of 0.02
 C37-C19
 1.48 with sigma of 0.01
 C19-C9
 2.62 with sigma of 0.01
 C37-C9
 1.14 with sigma of 0.01
 C43-C11
 1.48 with sigma of 0.01
 Au12-C21
 2.212 with sigma of 0.01
 Ag4-C15 = C15-Ag14_$1
 2.2 with sigma of 0.02
 C4-C8 = C4-C10 = C4-C12
 2.4 with sigma of 0.04
 C40-C44 = C40-C46 = C40-C48
 2.4 with sigma of 0.04
 C16-C20 = C16-C22 = C16-C24
 2.4 with sigma of 0.04
 C31-C33 = C31-C17 = C31-C35
 2.4 with sigma of 0.04
 C43-C45 = C43-C23 = C43-C47
 2.4 with sigma of 0.04
 C28-C32 = C28-C34 = C28-C36
 2.4 with sigma of 0.04
 C25-C27 = C25-C7 = C25-C29
 2.4 with sigma of 0.04
 C1-C6
 2.61 with sigma of 0.04
 C26-C30
 2.61 with sigma of 0.04
 C38-C42
 2.61 with sigma of 0.04
 C3-C13
 2.61 with sigma of 0.04
 C15-C2
 2.61 with sigma of 0.04
 C9-C19
 2.61 with sigma of 0.04
 C37-C39 = C37-C5 = C37-C41
 2.4 with sigma of 0.04
 C21-C11
 2.61 with sigma of 0.04
 C8-C10 \\sim C10-C12 \\sim C12-C8
 with sigma of 0.04
 C44-C46 \\sim C46-C48 \\sim C48-C44
 with sigma of 0.04
 C42-C44 \\sim C42-C46 \\sim C42-C48
 with sigma of 0.02
 C6-C8 \\sim C6-C10 \\sim C6-C12
 with sigma of 0.02
 C4-C8 \\sim C4-C10 \\sim C4-C12
 with sigma of 0.05
 C40-C44 \\sim C40-C46 \\sim C40-C48
 with sigma of 0.05
 C18-C20 \\sim C18-C22 \\sim C18-C24
 with sigma of 0.01
 C16-C20 \\sim C16-C22 \\sim C16-C24
 with sigma of 0.05
 C20-C22 \\sim C22-C24 \\sim C24-C20
 with sigma of 0.04
 Cl1-Cl2A \\sim Cl1-Br2
 with sigma of 0.02
 C31-C33 \\sim C31-C17 \\sim C31-C35
 with sigma of 0.05
 C2-C33 \\sim C2-C17 \\sim C2-C35
 with sigma of 0.02
 C33-C17 \\sim C17-C35 \\sim C35-C33
 with sigma of 0.04
 C43-C45 \\sim C43-C23 \\sim C43-C47
 with sigma of 0.05
 C30-C32 \\sim C30-C34 \\sim C30-C36
 with sigma of 0.02
 C32-C34 \\sim C34-C36 \\sim C36-C32
 with sigma of 0.04
 C28-C32 \\sim C28-C34 \\sim C28-C36
 with sigma of 0.05
 C11-C45 \\sim C11-C23 \\sim C11-C47
 with sigma of 0.02
 C45-C23 \\sim C23-C47 \\sim C47-C45
 with sigma of 0.04
 C27-C7 \\sim C7-C29 \\sim C29-C27
 with sigma of 0.04
 C13-C27 \\sim C13-C7 \\sim C13-C29
 with sigma of 0.02
 C25-C27 \\sim C25-C7 \\sim C25-C29
 with sigma of 0.05
 C37-C39 \\sim C37-C5 \\sim C37-C41
 with sigma of 0.05
 C19-C39 \\sim C19-C5 \\sim C19-C41
 with sigma of 0.02
 C39-C5 \\sim C5-C41 \\sim C41-C39
 with sigma of 0.04
4. Rigid bond restraints
 C1, C4, C6, C8, C10, C12, Au12
 with sigma for 1-2 distances of 0.005 and sigma for 1-3 distances of 0.01
 C38, C40, C42, C44, C46, C48
 with sigma for 1-2 distances of 0.005 and sigma for 1-3 distances of 0.01
 C18, C20, C22, C24, C14, C16, Au15
 with sigma for 1-2 distances of 0.005 and sigma for 1-3 distances of 0.01
 C15, C31, C2, C33, C17, C35, Ag4
 with sigma for 1-2 distances of 0.005 and sigma for 1-3 distances of 0.01
 C21, C43, C11, C45, C23, C47, Au12
 with sigma for 1-2 distances of 0.005 and sigma for 1-3 distances of 0.01
 C28, C30, C32, C36, C34, C26, Au5
 with sigma for 1-2 distances of 0.005 and sigma for 1-3 distances of 0.01
 C25, C13, C27, C7, C29, C3, Au12
 with sigma for 1-2 distances of 0.005 and sigma for 1-3 distances of 0.01
 Ag8, C9, C37, C19, C39, C5, C41
 with sigma for 1-2 distances of 0.005 and sigma for 1-3 distances of 0.01
5. Uiso/Uaniso restraints and constraints
C1 \\sim C4 \\sim C6 \\sim C8 \\sim C10 \\sim C12: within 2A with sigma of 0.04
and sigma for terminal atoms of 0.08 within 2A
C38 \\sim C40 \\sim C42 \\sim C44 \\sim C46 \\sim C48: within 2A with sigma of
0.04 and sigma for terminal atoms of 0.08 within 2A
C1 \\sim C4 \\sim C6 \\sim C8 \\sim C10 \\sim C12 \\sim Au12: within 1.7A with
sigma of 0.02 and sigma for terminal atoms of 0.04 within 1.7A
C14 \\sim C16 \\sim C18 \\sim C20 \\sim C22 \\sim C24: within 2A with sigma of
0.02 and sigma for terminal atoms of 0.04 within 2A
C38 \\sim C40 \\sim C42 \\sim C44 \\sim C46 \\sim C48 \\sim Au2: within 1.7A
with sigma of 0.02 and sigma for terminal atoms of 0.04 within 1.7A
C16 \\sim C18 \\sim C20 \\sim C22 \\sim C24 \\sim C14 \\sim Au15: within 1.7A
with sigma of 0.02 and sigma for terminal atoms of 0.04 within 1.7A
C15 \\sim C31 \\sim C2 \\sim C33 \\sim C17 \\sim C35: within 2A with sigma of
0.04 and sigma for terminal atoms of 0.08 within 2A
C21 \\sim C43 \\sim C11 \\sim C45 \\sim C23 \\sim C47: within 2A with sigma of
0.04 and sigma for terminal atoms of 0.08 within 2A
C31 \\sim C2 \\sim C33 \\sim C17 \\sim C35 \\sim C15 \\sim Ag4: within 1.7A
with sigma of 0.02 and sigma for terminal atoms of 0.04 within 1.7A
C21 \\sim C43 \\sim C11 \\sim C45 \\sim C23 \\sim C47 \\sim Au12: within 1.7A
with sigma of 0.02 and sigma for terminal atoms of 0.04 within 1.7A
C26 \\sim C28 \\sim C30 \\sim C32 \\sim C34 \\sim C36: within 2A with sigma of
0.04 and sigma for terminal atoms of 0.08 within 2A
C28 \\sim C30 \\sim C32 \\sim C34 \\sim C36 \\sim C26 \\sim Au5: within 1.7A
with sigma of 0.02 and sigma for terminal atoms of 0.04 within 1.7A
C3 \\sim C25 \\sim C13 \\sim C27 \\sim C7 \\sim C29: within 2A with sigma of
0.04 and sigma for terminal atoms of 0.08 within 2A
C25 \\sim C13 \\sim C27 \\sim C7 \\sim C29 \\sim C3 \\sim Ag4: within 1.7A with
sigma of 0.02 and sigma for terminal atoms of 0.04 within 1.7A
C9 \\sim C37 \\sim C19 \\sim C39 \\sim C5 \\sim C41: within 2A with sigma of
0.04 and sigma for terminal atoms of 0.08 within 2A
C37 \\sim C19 \\sim C39 \\sim C41 \\sim C5 \\sim C9 \\sim Ag8: within 1.7A with
sigma of 0.02 and sigma for terminal atoms of 0.04 within 1.7A
Uanis(C1) \\sim Ueq, Uanis(C4) \\sim Ueq, Uanis(C6) \\sim Ueq, Uanis(C8) \\sim
Ueq, Uanis(C10) \\sim Ueq, Uanis(C12) \\sim Ueq, Uanis(Au12) \\sim Ueq: with
sigma of 0.02 and sigma for terminal atoms of 0.04
Uanis(C38) \\sim Ueq, Uanis(C40) \\sim Ueq, Uanis(C42) \\sim Ueq, Uanis(C44)
\\sim Ueq, Uanis(C46) \\sim Ueq, Uanis(C48) \\sim Ueq, Uanis(Au2) \\sim Ueq:
with sigma of 0.02 and sigma for terminal atoms of 0.04
Uanis(C16) \\sim Ueq, Uanis(C18) \\sim Ueq, Uanis(C20) \\sim Ueq, Uanis(C22)
\\sim Ueq, Uanis(C24) \\sim Ueq, Uanis(C14) \\sim Ueq, Uanis(Au15) \\sim Ueq:
with sigma of 0.02 and sigma for terminal atoms of 0.04
Uanis(C31) \\sim Ueq, Uanis(C2) \\sim Ueq, Uanis(C33) \\sim Ueq, Uanis(C17)
\\sim Ueq, Uanis(C35) \\sim Ueq, Uanis(C15) \\sim Ueq, Uanis(Ag4) \\sim Ueq:
with sigma of 0.02 and sigma for terminal atoms of 0.04
Uanis(C21) \\sim Ueq, Uanis(C43) \\sim Ueq, Uanis(C11) \\sim Ueq, Uanis(C45)
\\sim Ueq, Uanis(C23) \\sim Ueq, Uanis(C47) \\sim Ueq, Uanis(Au12) \\sim Ueq:
with sigma of 0.02 and sigma for terminal atoms of 0.04
Uanis(C28) \\sim Ueq, Uanis(C30) \\sim Ueq, Uanis(C32) \\sim Ueq, Uanis(C34)
\\sim Ueq, Uanis(C36) \\sim Ueq, Uanis(C26) \\sim Ueq, Uanis(Au5) \\sim Ueq:
with sigma of 0.02 and sigma for terminal atoms of 0.04
Uanis(C25) \\sim Ueq, Uanis(C13) \\sim Ueq, Uanis(C27) \\sim Ueq, Uanis(C7)
\\sim Ueq, Uanis(C29) \\sim Ueq, Uanis(C3) \\sim Ueq, Uanis(Ag4) \\sim Ueq:
with sigma of 0.02 and sigma for terminal atoms of 0.04
Uanis(C9) \\sim Ueq, Uanis(C37) \\sim Ueq, Uanis(C19) \\sim Ueq, Uanis(C39)
\\sim Ueq, Uanis(C5) \\sim Ueq, Uanis(C41) \\sim Ueq, Uanis(Ag8) \\sim Ueq:
with sigma of 0.02 and sigma for terminal atoms of 0.04
Uanis(Br9) = Uanis(Cl4)
Uanis(Cl2A) = Uanis(Br2)
Uanis(Cl1) = Uanis(Br1A)
Uanis(C1) = Uanis(Au12)
Uanis(Cl1) = Uanis(Cl2A)
6. Rigid body (RIGU) restrains
 C38, C40, C42, C44, C46, C48
 with sigma for 1-2 distances of 0.004 and sigma for 1-3 distances of 0.004
 C14, C16, C18, C20, C22, C24
 with sigma for 1-2 distances of 0.0001 and sigma for 1-3 distances of 0.0001
 C1, C4, C6, C8, C10, C12
 with sigma for 1-2 distances of 0.004 and sigma for 1-3 distances of 0.004
 C1, C4, C6, C8, C10, C12, Au12
 with sigma for 1-2 distances of 0.0001 and sigma for 1-3 distances of 0.0001
 C38, C40, C42, C44, C46, C48, Au2
 with sigma for 1-2 distances of 0.0001 and sigma for 1-3 distances of 0.0001
 C16, C18, C20, C22, C24, C14, Au15
 with sigma for 1-2 distances of 0.0001 and sigma for 1-3 distances of 0.0001
 C15, C31, C2, C33, C17, C35
 with sigma for 1-2 distances of 0.004 and sigma for 1-3 distances of 0.004
 C31, C2, C33, C17, C35, C15, Ag4
 with sigma for 1-2 distances of 0.0001 and sigma for 1-3 distances of 0.0001
 C21, C43, C11, C45, C23, C47
 with sigma for 1-2 distances of 0.004 and sigma for 1-3 distances of 0.004
 C26, C28, C30, C32, C34, C36
 with sigma for 1-2 distances of 0.004 and sigma for 1-3 distances of 0.004
 C21, C43, C11, C45, C23, C47, Au12
 with sigma for 1-2 distances of 0.0001 and sigma for 1-3 distances of 0.0001
 C28, C30, C32, C34, C36, C26, Au5
 with sigma for 1-2 distances of 0.0001 and sigma for 1-3 distances of 0.0001
 C3, C25, C13, C27, C7, C29
 with sigma for 1-2 distances of 0.004 and sigma for 1-3 distances of 0.004
 C25, C13, C27, C7, C29, C3, Ag4
 with sigma for 1-2 distances of 0.0001 and sigma for 1-3 distances of 0.0001
 C9, C37, C19, C39, C5, C41
 with sigma for 1-2 distances of 0.004 and sigma for 1-3 distances of 0.004
 C9, C37, C19, C39, C5, C41, Ag8
 with sigma for 1-2 distances of 0.0001 and sigma for 1-3 distances of 0.0001
7. Others
 Sof(Cl4)=Sof(Br1A)=Sof(Br2)=0.5*(1-FVAR(2))
 Sof(Br9)=Sof(Cl1)=Sof(Cl2A)=0.5*FVAR(2)
 Sof(C9)=Sof(C37)=Sof(C19)=Sof(C39)=Sof(H39A)=Sof(H39B)=Sof(H39C)=Sof(C5)=
 Sof(H5A)=Sof(H5B)=Sof(H5C)=Sof(C41)=Sof(H41A)=Sof(H41B)=Sof(H41C)=1-FVAR(2)
 Sof(C14)=Sof(C16)=Sof(C18)=Sof(C20)=Sof(H20A)=Sof(H20B)=Sof(H20C)=Sof(C22)=
 Sof(H22A)=Sof(H22B)=Sof(H22C)=Sof(C24)=Sof(H24A)=Sof(H24B)=Sof(H24C)=FVAR(2)
 Sof(Au5)=1-FVAR(3)
 Sof(Au15)=FVAR(3)
 Sof(Au1)=1-FVAR(4)
 Sof(Au2)=Sof(C38)=Sof(C40)=Sof(C42)=Sof(C44)=Sof(H44A)=Sof(H44B)=Sof(H44C)=
 Sof(C46)=Sof(H46A)=Sof(H46B)=Sof(H46C)=Sof(C48)=Sof(H48A)=Sof(H48B)=Sof(H48C)=
 FVAR(4)
 Fixed Sof: Au12(0.5) C1(0.5) C4(0.5) C6(0.5) C8(0.5) H8A(0.5) H8B(0.5)
 H8C(0.5) C10(0.5) H10A(0.5) H10B(0.5) H10C(0.5) C12(0.5) H12A(0.5) H12B(0.5)
 H12C(0.5) C26(0.5) C28(0.5) C30(0.5) H32B(0.5) H32C(0.5) C34(0.5) H34A(0.5)
 H34B(0.5) H34C(0.5) C36(0.5) H36A(0.5) H36B(0.5) H36C(0.5) C3(0.5) C25(0.5)
 C13(0.5) C27(0.5) H27A(0.5) H27B(0.5) H27C(0.5) C7(0.5) H7A(0.5) H7B(0.5)
 H7C(0.5) C29(0.5) H29A(0.5) H29B(0.5) H29C(0.5) C15(0.5) C31(0.5) C2(0.5)
 C33(0.5) H33A(0.5) H33B(0.5) H33C(0.5) C17(0.5) H17A(0.5) H17B(0.5) H17C(0.5)
 C35(0.5) H35A(0.5) H35B(0.5) H35C(0.5) C21(0.5) C43(0.5) C11(0.5) C45(0.5)
 H45A(0.5) H45B(0.5) H45C(0.5) C23(0.5) H23A(0.5) H23B(0.5) H23C(0.5) C47(0.5)
 H47A(0.5) H47B(0.5) H47C(0.5)
8.a Riding coordinates:
 C8(H8A,H8B,H8C), C20(H20A,H20B,H20C), C22(H22A,H22B,H22C), C24(H24A,H24B,
 H24C), C32(H32A,H32B,H32C), C34(H34A,H34B,H34C), C36(H36A,H36B,H36C), C46(H46A,
 H46B,H46C), C48(H48A,H48B,H48C), C7(H7A,H7B,H7C), C17(H17A,H17B,H17C),
 C35(H35A,H35B,H35C), C45(H45A,H45B,H45C), C47(H47A,H47B,H47C)
8.b Idealised Me refined as rotating group:
 C10(H10A,H10B,H10C), C12(H12A,H12B,H12C), C44(H44A,H44B,H44C), C27(H27A,H27B,
 H27C), C29(H29A,H29B,H29C), C33(H33A,H33B,H33C), C39(H39A,H39B,H39C), C5(H5A,
 H5B,H5C), C41(H41A,H41B,H41C), C23(H23A,H23B,H23C)
;
_smtbx_masks_special_details
;
A solvent mask was calculated and 248 electrons were 
found in a volume of 1636\%A^3^ in 1 void per unit cell. 
This is consistent with the presence of 
3[C2H3N] per Asymmetric Unit 
which account for 264 electrons 
per unit cell.
;
_smtbx_masks_void_probe_radius 1.2
_smtbx_masks_void_truncation_radius 1.2
_olex2_submission_special_instructions 'No special instructions were received'
_oxdiff_exptl_absorpt_empirical_details
;
Empirical correction (ABSPACK) includes:
- Absorption correction using spherical harmonics
- Frame scaling
;
_oxdiff_exptl_absorpt_empirical_full_max 3.016
_oxdiff_exptl_absorpt_empirical_full_min 0.667

loop_
_space_group_symop_operation_xyz
'x, y, z'
'-x, y, -z'
'x+1/2, y+1/2, z'
'-x+1/2, y+1/2, -z'
'-x, -y, -z'
'x, -y, z'
'-x+1/2, -y+1/2, -z'
'x+1/2, -y+1/2, z'

loop_
_atom_site_label
_atom_site_type_symbol
_atom_site_fract_x
_atom_site_fract_y
_atom_site_fract_z
_atom_site_U_iso_or_equiv
_atom_site_adp_type
_atom_site_occupancy
_atom_site_site_symmetry_order
_atom_site_calc_flag
_atom_site_refinement_flags_posn
_atom_site_refinement_flags_adp
_atom_site_refinement_flags_occupancy
_atom_site_disorder_assembly
_atom_site_disorder_group
Au11 Au 0.57192(4) 0.500000 0.67046(6) 0.0593(3) Uani 1 2 d S T P A .
Au3 Au 0.58708(3) 0.43621(4) 0.53701(4) 0.0600(3) Uani 1 1 d . . . . .
Au13 Au 0.46452(4) 0.500000 0.62572(6) 0.0616(3) Uani 1 2 d S T P A .
Au7 Au 0.51096(3) 0.39662(4) 0.59139(4) 0.0633(3) Uani 1 1 d . . . . .
Au15 Au 0.6858(2) 0.3743(3) 0.6092(4) 0.0857(14) Uani 0.624(14) 1 d D U P A 1
Au1 Au 0.51612(16) 0.27128(13) 0.6470(2) 0.0891(9) Uani 0.495(8) 1 d . . P A 2
Ag4 Ag 0.67712(8) 0.500000 0.67372(14) 0.0735(6) Uani 1 2 d DS TU P A .
Ag6 Ag 0.53357(6) 0.57236(9) 0.77538(9) 0.0731(5) Uani 1 1 d D . . . .
Ag8 Ag 0.57945(6) 0.38281(11) 0.37224(10) 0.0828(6) Uani 1 1 d . U . . .
Ag10 Ag 0.43624(7) 0.30578(10) 0.47662(14) 0.0837(5) Uani 1 1 d . . . . .
Au12 Au 0.65680(6) 0.52902(10) 0.84644(10) 0.0842(6) Uani 0.5 1 d D U P A .
Ag14 Ag 0.35258(9) 0.500000 0.54105(18) 0.0877(8) Uani 1 2 d S T P A .
Ag16 Ag 0.62034(7) 0.62042(11) 0.71639(11) 0.0862(6) Uani 1 1 d . . . . .
Ag17 Ag 0.43061(16) 0.500000 0.7702(2) 0.1434(17) Uani 1 2 d S T P A .
Br9 Br 0.5216(3) 0.500000 0.9050(4) 0.124(4) Uani 0.36(2) 2 d S T P A 1
Au5 Au 0.6727(2) 0.3512(4) 0.5895(3) 0.0904(15) Uani 0.376(14) 1 d D U P A 2
Au2 Au 0.54110(18) 0.28621(16) 0.6917(3) 0.0839(15) Uani 0.505(8) 1 d D U P A -1
C1 C 0.6140(8) 0.6092(18) 0.858(2) 0.0842(6) Uani 0.5 1 d D U P A .
C4 C 0.5980(17) 0.6399(19) 0.900(3) 0.099(2) Uani 0.5 1 d D U P A .
C6 C 0.5792(11) 0.6776(15) 0.9569(18) 0.100(2) Uani 0.5 1 d D U P . .
C8 C 0.5285(13) 0.708(2) 0.891(3) 0.099(2) Uani 0.5 1 d D U P A .
H8A H 0.501983 0.701393 0.913202 0.149 Uiso 0.5 1 d R U P . .
H8B H 0.517233 0.689743 0.831902 0.149 Uiso 0.5 1 d R U P . .
H8C H 0.534083 0.750223 0.887812 0.149 Uiso 0.5 1 d R U P . .
C10 C 0.5672(17) 0.637(2) 1.021(3) 0.100(2) Uani 0.5 1 d D U P A .
H10A H 0.555495 0.597963 0.992940 0.150 Uiso 0.5 1 calc R U P . .
H10B H 0.540073 0.654795 1.034397 0.150 Uiso 0.5 1 calc R U P . .
H10C H 0.598423 0.631624 1.077139 0.150 Uiso 0.5 1 calc R U P . .
C12 C 0.6215(16) 0.722(2) 1.010(3) 0.100(2) Uani 0.5 1 d D U P A .
H12A H 0.655194 0.706481 1.019459 0.150 Uiso 0.5 1 calc R U P . .
H12B H 0.621026 0.729656 1.068445 0.150 Uiso 0.5 1 calc R U P . .
H12C H 0.615260 0.759797 0.976827 0.150 Uiso 0.5 1 calc R U P . .
C14 C 0.654(3) 0.2773(15) 0.591(4) 0.124(3) Uani 0.42(2) 1 d D U P A 1
C16 C 0.669(2) 0.271(3) 0.536(4) 0.126(3) Uani 0.42(2) 1 d D U P A 1
C18 C 0.7031(17) 0.2612(19) 0.489(3) 0.125(2) Uani 0.42(2) 1 d D U P A 1
C20 C 0.668(2) 0.267(3) 0.387(3) 0.125(3) Uani 0.42(2) 1 d D U P A 1
H20A H 0.650690 0.305380 0.374734 0.188 Uiso 0.42(2) 1 d R U P A 1
H20B H 0.642440 0.235000 0.369344 0.188 Uiso 0.42(2) 1 d R U P A 1
H20C H 0.688581 0.263350 0.352084 0.188 Uiso 0.42(2) 1 d R U P A 1
C22 C 0.745(2) 0.310(3) 0.524(4) 0.126(3) Uani 0.42(2) 1 d D U P A 1
H22A H 0.728450 0.348767 0.508173 0.188 Uiso 0.42(2) 1 d R U P A 1
H22B H 0.765020 0.307017 0.588703 0.188 Uiso 0.42(2) 1 d R U P A 1
H22C H 0.768900 0.305517 0.494783 0.188 Uiso 0.42(2) 1 d R U P A 1
C24 C 0.726(3) 0.198(2) 0.515(5) 0.125(3) Uani 0.42(2) 1 d D U P A 1
H24A H 0.745205 0.196979 0.580135 0.188 Uiso 0.42(2) 1 d R U P A 1
H24B H 0.697365 0.168909 0.496865 0.188 Uiso 0.42(2) 1 d R U P A 1
H24C H 0.748295 0.187889 0.486395 0.188 Uiso 0.42(2) 1 d R U P A 1
Cl1 Cl 0.3584(4) 0.5851(5) 0.6984(6) 0.129(3) Uani 0.180(11) 1 d . . P A 1
Cl2A Cl 0.4473(4) 0.5965(5) 0.8095(6) 0.129(3) Uani 0.180(11) 1 d . . P A 1
C26 C 0.726(2) 0.406(3) 0.715(3) 0.119(6) Uani 0.5 1 d D U P A 2
C28 C 0.7606(15) 0.419(2) 0.783(2) 0.114(3) Uani 0.5 1 d D U P A 2
C30 C 0.8098(12) 0.4367(9) 0.862(2) 0.114(3) Uani 0.5 1 d D U P A 2
C32 C 0.8233(16) 0.500000 0.841(3) 0.115(3) Uani 1 2 d DS TU P A 2
H32A H 0.825914 0.500000 0.783902 0.173 Uiso 1 2 d R U P A 2
H32B H 0.795254 0.521600 0.840352 0.173 Uiso 0.5 1 d R U P A 2
H32C H 0.855844 0.506840 0.890192 0.173 Uiso 0.5 1 d R U P A 2
C34 C 0.796(2) 0.436(2) 0.944(3) 0.115(3) Uani 0.5 1 d D U P A 2
H34A H 0.823844 0.454059 0.996780 0.172 Uiso 0.5 1 d R U P A 2
H34B H 0.795693 0.392769 0.954840 0.172 Uiso 0.5 1 d R U P A 2
H34C H 0.763174 0.453099 0.934060 0.172 Uiso 0.5 1 d R U P A 2
C36 C 0.8489(17) 0.3884(17) 0.866(3) 0.115(3) Uani 0.5 1 d D U P A 2
H36A H 0.829640 0.353161 0.834181 0.172 Uiso 0.5 1 d R U P A 2
H36B H 0.875070 0.376971 0.924911 0.172 Uiso 0.5 1 d R U P A 2
H36C H 0.865770 0.406391 0.830981 0.172 Uiso 0.5 1 d R U P A 2
C38 C 0.499(3) 0.224(2) 0.567(3) 0.127(7) Uani 0.505(8) 1 d D U P A -1
C40 C 0.480(2) 0.1797(18) 0.533(4) 0.136(3) Uani 0.505(8) 1 d D U P A -1
C42 C 0.4565(15) 0.1209(15) 0.488(3) 0.136(3) Uani 0.505(8) 1 d D U P A -1
C44 C 0.474(2) 0.074(2) 0.563(4) 0.136(3) Uani 0.505(8) 1 d D U P A -1
H44A H 0.444468 0.049529 0.557507 0.204 Uiso 0.505(8) 1 calc R U P A -1
H44B H 0.488405 0.093758 0.621588 0.204 Uiso 0.505(8) 1 calc R U P A -1
H44C H 0.500503 0.048394 0.558391 0.204 Uiso 0.505(8) 1 calc R U P A -1
C46 C 0.3969(15) 0.129(3) 0.444(4) 0.136(3) Uani 0.505(8) 1 d D U P A -1
H46A H 0.385772 0.145742 0.384319 0.204 Uiso 0.505(8) 1 d R U P A -1
H46B H 0.387342 0.155292 0.481529 0.204 Uiso 0.505(8) 1 d R U P A -1
H46C H 0.380222 0.090032 0.439709 0.204 Uiso 0.505(8) 1 d R U P A -1
C48 C 0.477(2) 0.109(3) 0.417(4) 0.136(3) Uani 0.505(8) 1 d D U P A -1
H48A H 0.493732 0.069644 0.429033 0.204 Uiso 0.505(8) 1 d R U P A -1
H48B H 0.501322 0.138894 0.416613 0.204 Uiso 0.505(8) 1 d R U P A -1
H48C H 0.446892 0.107924 0.358883 0.204 Uiso 0.505(8) 1 d R U P A -1
C3 C 0.7172(16) 0.555(2) 0.800(3) 0.122(4) Uani 0.5 1 d D U P A -1
C25 C 0.7401(16) 0.5956(18) 0.842(3) 0.125(3) Uani 0.5 1 d D U P A -1
C13 C 0.7655(13) 0.6485(14) 0.900(2) 0.125(3) Uani 0.5 1 d D U P A -1
C27 C 0.795(2) 0.624(3) 0.996(2) 0.124(3) Uani 0.5 1 d D U P A -1
H27A H 0.771047 0.607314 1.017534 0.187 Uiso 0.5 1 calc R U P A -1
H27B H 0.815469 0.655523 1.036249 0.187 Uiso 0.5 1 calc R U P A -1
H27C H 0.818914 0.592129 0.995393 0.187 Uiso 0.5 1 calc R U P A -1
C7 C 0.8019(17) 0.671(2) 0.859(4) 0.125(3) Uani 0.5 1 d D U P A -1
H7A H 0.783969 0.690420 0.800241 0.187 Uiso 0.5 1 d R U P A -1
H7B H 0.820539 0.636410 0.853102 0.187 Uiso 0.5 1 d R U P A -1
H7C H 0.826469 0.699550 0.900941 0.187 Uiso 0.5 1 d R U P A -1
C29 C 0.723(2) 0.694(2) 0.890(4) 0.125(3) Uani 0.5 1 d D U P A -1
H29A H 0.732520 0.732877 0.876008 0.188 Uiso 0.5 1 calc R U P A -1
H29B H 0.718788 0.695695 0.945595 0.188 Uiso 0.5 1 calc R U P A -1
H29C H 0.690304 0.681135 0.840778 0.188 Uiso 0.5 1 calc R U P A -1
C15 C 0.7132(10) 0.5367(18) 0.5848(14) 0.127(3) Uani 0.5 1 d D U P A -1
C31 C 0.7438(16) 0.5268(19) 0.556(3) 0.134(3) Uani 0.5 1 d D U P A -1
C2 C 0.7703(12) 0.4927(18) 0.508(2) 0.134(3) Uani 0.5 1 d D U P A -1
C33 C 0.774(2) 0.537(3) 0.439(3) 0.134(3) Uani 0.5 1 d D U P A -1
H33A H 0.799863 0.522182 0.418296 0.202 Uiso 0.5 1 calc R U P A -1
H33B H 0.785211 0.575857 0.466636 0.202 Uiso 0.5 1 calc R U P A -1
H33C H 0.740734 0.540387 0.387018 0.202 Uiso 0.5 1 calc R U P A -1
C17 C 0.8234(14) 0.475(2) 0.583(3) 0.134(3) Uani 0.5 1 d D U P A -1
H17A H 0.857611 0.491389 0.597327 0.201 Uiso 0.5 1 d R U P A -1
H17B H 0.821461 0.434429 0.559057 0.201 Uiso 0.5 1 d R U P A -1
H17C H 0.817701 0.473069 0.637417 0.201 Uiso 0.5 1 d R U P A -1
C35 C 0.7305(11) 0.4420(18) 0.465(3) 0.135(3) Uani 0.5 1 d D U P A -1
H35A H 0.698023 0.455409 0.464610 0.203 Uiso 0.5 1 d R U P A -1
H35B H 0.735572 0.399749 0.480320 0.203 Uiso 0.5 1 d R U P A -1
H35C H 0.729382 0.447829 0.405010 0.203 Uiso 0.5 1 d R U P A -1
C9 C 0.634(2) 0.292(3) 0.464(3) 0.120(6) Uani 0.58(2) 1 d D U P A 2
C37 C 0.6242(19) 0.268(2) 0.396(2) 0.132(3) Uani 0.58(2) 1 d D U P A 2
C19 C 0.6160(13) 0.2333(16) 0.313(2) 0.132(3) Uani 0.58(2) 1 d D U P A 2
C39 C 0.6587(18) 0.250(3) 0.283(3) 0.132(3) Uani 0.58(2) 1 d D U P A 2
H39A H 0.691805 0.252936 0.336243 0.198 Uiso 0.58(2) 1 calc R U P A 2
H39B H 0.650379 0.288160 0.252100 0.198 Uiso 0.58(2) 1 calc R U P A 2
H39C H 0.660898 0.219256 0.243106 0.198 Uiso 0.58(2) 1 calc R U P A 2
C5 C 0.618(2) 0.1663(17) 0.336(4) 0.133(3) Uani 0.58(2) 1 d D U P A 2
H5A H 0.646608 0.147623 0.327297 0.199 Uiso 0.58(2) 1 calc R U P A 2
H5B H 0.585557 0.147449 0.296359 0.199 Uiso 0.58(2) 1 calc R U P A 2
H5C H 0.623730 0.161638 0.398356 0.199 Uiso 0.58(2) 1 calc R U P A 2
C41 C 0.5630(15) 0.251(3) 0.239(3) 0.132(3) Uani 0.58(2) 1 d D U P A 2
H41A H 0.558720 0.294159 0.239597 0.198 Uiso 0.58(2) 1 calc R U P A 2
H41B H 0.535663 0.231264 0.249323 0.198 Uiso 0.58(2) 1 calc R U P A 2
H41C H 0.561046 0.238978 0.180366 0.198 Uiso 0.58(2) 1 calc R U P A 2
C21 C 0.702(2) 0.4740(19) 0.9702(17) 0.116(6) Uani 0.5 1 d D U P A -1
C43 C 0.7220(19) 0.469(2) 1.0481(15) 0.114(3) Uani 0.5 1 d D U P A -1
C11 C 0.7323(14) 0.4855(14) 1.1434(17) 0.113(3) Uani 0.5 1 d D U P A -1
C45 C 0.737(2) 0.4280(19) 1.197(3) 0.114(3) Uani 0.5 1 d D U P A -1
H45A H 0.759018 0.406199 1.251441 0.171 Uiso 0.5 1 d R U P A -1
H45B H 0.735288 0.405809 1.144311 0.171 Uiso 0.5 1 d R U P A -1
H45C H 0.702818 0.433129 1.193801 0.171 Uiso 0.5 1 d R U P A -1
C23 C 0.7819(16) 0.523(2) 1.183(3) 0.114(3) Uani 0.5 1 d D U P A -1
H23A H 0.808751 0.501758 1.232576 0.171 Uiso 0.5 1 calc R U P A -1
H23B H 0.774734 0.561007 1.205190 0.171 Uiso 0.5 1 calc R U P A -1
H23C H 0.793757 0.531262 1.136452 0.171 Uiso 0.5 1 calc R U P A -1
C47 C 0.6863(17) 0.524(2) 1.137(3) 0.113(3) Uani 0.5 1 d D U P A -1
H47A H 0.700643 0.553014 1.185766 0.170 Uiso 0.5 1 d R U P A -1
H47B H 0.654803 0.506624 1.137126 0.170 Uiso 0.5 1 d R U P A -1
H47C H 0.678153 0.543214 1.079786 0.170 Uiso 0.5 1 d R U P A -1
Cl4 Cl 0.5216(3) 0.500000 0.9050(4) 0.124(4) Uani 0.64(2) 2 d S T P A 2
Br1A Br 0.3584(4) 0.5851(5) 0.6984(6) 0.129(3) Uani 0.320(11) 1 d . . P A 2
Br2 Br 0.4473(4) 0.5965(5) 0.8095(6) 0.129(3) Uani 0.320(11) 1 d . . P A 2

loop_
_atom_site_aniso_label
_atom_site_aniso_U_11
_atom_site_aniso_U_22
_atom_site_aniso_U_33
_atom_site_aniso_U_23
_atom_site_aniso_U_13
_atom_site_aniso_U_12
Au11 0.0476(5) 0.1000(9) 0.0366(4) 0.000 0.0239(4) 0.000
Au3 0.0481(3) 0.0966(6) 0.0423(3) 0.0011(3) 0.0260(3) 0.0028(3)
Au13 0.0474(5) 0.1052(9) 0.0396(4) 0.000 0.0257(4) 0.000
Au7 0.0502(4) 0.0991(6) 0.0482(4) 0.0077(4) 0.0283(3) 0.0021(4)
Au15 0.0623(16) 0.117(3) 0.0867(17) 0.0577(16) 0.0400(14) 0.0452(15)
Au1 0.0783(16) 0.119(2) 0.0670(15) 0.0066(12) 0.0283(14) -0.0371(14)
Ag4 0.0486(10) 0.1173(19) 0.0543(10) 0.000 0.0216(8) 0.000
Ag6 0.0630(8) 0.1185(14) 0.0429(6) -0.0171(7) 0.0276(6) 0.0029(8)
Ag8 0.0687(9) 0.1394(17) 0.0513(7) -0.0033(9) 0.0361(7) 0.0159(10)
Ag10 0.0769(10) 0.0979(14) 0.0968(12) -0.0102(10) 0.0569(10) -0.0085(10)
Au12 0.0559(7) 0.1505(18) 0.0444(6) 0.0255(8) 0.0196(6) 0.0244(8)
Ag14 0.0593(12) 0.142(3) 0.0790(14) 0.000 0.0459(11) 0.000
Ag16 0.0645(9) 0.1374(17) 0.0640(9) -0.0367(10) 0.0345(7) -0.0176(10)
Ag17 0.129(3) 0.247(5) 0.097(2) 0.000 0.089(2) 0.000
Br9 0.105(5) 0.238(10) 0.052(3) 0.000 0.055(3) 0.000
Au5 0.0646(17) 0.155(4) 0.0602(15) 0.004(2) 0.0353(13) -0.017(3)
Au2 0.082(2) 0.0906(19) 0.101(3) 0.0342(18) 0.060(2) 0.0218(15)
C1 0.0559(7) 0.1505(18) 0.0444(6) 0.0255(8) 0.0196(6) 0.0244(8)
C4 0.092(4) 0.145(4) 0.080(2) 0.019(2) 0.058(2) 0.013(3)
C6 0.096(3) 0.145(4) 0.082(2) 0.019(2) 0.060(2) 0.013(3)
C8 0.097(3) 0.143(5) 0.080(3) 0.017(3) 0.060(2) 0.013(3)
C10 0.097(4) 0.144(4) 0.082(3) 0.019(3) 0.061(3) 0.013(3)
C12 0.097(4) 0.145(4) 0.081(3) 0.019(3) 0.060(3) 0.013(4)
C14 0.131(5) 0.132(5) 0.137(3) 0.031(4) 0.085(3) 0.015(4)
C16 0.132(4) 0.136(4) 0.137(3) 0.031(3) 0.085(2) 0.016(3)
C18 0.131(4) 0.135(4) 0.137(3) 0.029(3) 0.084(2) 0.014(3)
C20 0.131(5) 0.135(7) 0.137(3) 0.030(3) 0.084(3) 0.014(4)
C22 0.132(4) 0.135(4) 0.138(4) 0.029(4) 0.084(4) 0.014(4)
C24 0.132(5) 0.135(4) 0.137(5) 0.030(4) 0.084(4) 0.014(3)
Cl1 0.146(5) 0.162(6) 0.123(5) 0.009(4) 0.100(4) 0.033(4)
Cl2A 0.146(5) 0.162(6) 0.123(5) 0.009(4) 0.100(4) 0.033(4)
C26 0.094(6) 0.158(10) 0.087(5) 0.000(6) 0.022(4) -0.009(5)
C28 0.094(4) 0.138(5) 0.089(3) 0.000(3) 0.019(3) 0.000(2)
C30 0.094(4) 0.138(5) 0.090(3) -0.0002(18) 0.019(3) 0.0000(12)
C32 0.094(5) 0.138(5) 0.092(5) 0.000 0.019(3) 0.000
C34 0.094(5) 0.139(6) 0.089(3) 0.000(2) 0.018(3) 0.001(3)
C36 0.094(5) 0.138(5) 0.090(4) 0.000(3) 0.019(3) 0.000(3)
C38 0.130(13) 0.131(5) 0.124(6) 0.002(3) 0.060(6) 0.003(6)
C40 0.132(6) 0.134(4) 0.142(4) -0.004(4) 0.059(4) 0.003(4)
C42 0.132(5) 0.134(4) 0.142(4) -0.004(4) 0.059(3) 0.003(4)
C44 0.132(5) 0.134(4) 0.141(5) -0.004(4) 0.059(4) 0.003(5)
C46 0.132(5) 0.134(5) 0.142(5) -0.004(5) 0.059(3) 0.002(4)
C48 0.133(5) 0.134(5) 0.142(4) -0.004(4) 0.059(4) 0.003(5)
C3 0.108(9) 0.167(5) 0.106(5) 0.014(3) 0.062(4) -0.017(6)
C25 0.113(5) 0.162(4) 0.103(4) 0.022(4) 0.050(3) -0.014(3)
C13 0.113(4) 0.162(4) 0.104(4) 0.021(3) 0.051(3) -0.014(3)
C27 0.113(5) 0.161(6) 0.103(4) 0.020(4) 0.050(3) -0.015(4)
C7 0.114(4) 0.162(5) 0.104(5) 0.021(4) 0.051(3) -0.014(3)
C29 0.113(5) 0.162(4) 0.104(5) 0.021(4) 0.051(4) -0.014(4)
C15 0.130(4) 0.161(7) 0.125(4) 0.014(5) 0.087(3) 0.001(4)
C31 0.135(3) 0.166(6) 0.139(4) 0.001(3) 0.095(2) -0.009(3)
C2 0.135(4) 0.167(6) 0.137(4) 0.000(3) 0.094(3) -0.009(3)
C33 0.136(5) 0.167(6) 0.138(4) 0.001(4) 0.095(3) -0.007(4)
C17 0.135(4) 0.168(7) 0.138(4) 0.000(4) 0.094(3) -0.008(3)
C35 0.136(4) 0.167(6) 0.139(5) -0.001(4) 0.094(3) -0.009(4)
C9 0.124(12) 0.140(6) 0.105(3) 0.011(3) 0.056(3) 0.033(6)
C37 0.128(5) 0.163(4) 0.111(3) -0.001(3) 0.059(3) 0.030(4)
C19 0.130(4) 0.163(4) 0.112(3) -0.001(3) 0.059(3) 0.029(4)
C39 0.130(4) 0.162(5) 0.111(5) -0.003(4) 0.059(3) 0.028(5)
C5 0.131(6) 0.163(4) 0.112(5) -0.001(3) 0.061(5) 0.029(4)
C41 0.130(4) 0.162(7) 0.112(4) -0.002(3) 0.059(3) 0.027(5)
C21 0.112(13) 0.149(8) 0.069(2) 0.023(3) 0.022(3) 0.021(7)
C43 0.120(5) 0.132(6) 0.069(2) 0.022(3) 0.022(3) 0.016(4)
C11 0.120(4) 0.131(5) 0.069(2) 0.022(3) 0.022(3) 0.015(3)
C45 0.121(5) 0.131(5) 0.071(4) 0.023(4) 0.024(4) 0.016(4)
C23 0.120(4) 0.131(6) 0.072(5) 0.021(4) 0.023(3) 0.014(4)
C47 0.120(5) 0.131(6) 0.070(4) 0.022(4) 0.022(3) 0.015(4)
Cl4 0.105(5) 0.238(10) 0.052(3) 0.000 0.055(3) 0.000
Br1A 0.146(5) 0.162(6) 0.123(5) 0.009(4) 0.100(4) 0.033(4)
Br2 0.146(5) 0.162(6) 0.123(5) 0.009(4) 0.100(4) 0.033(4)

loop_
_atom_type_symbol
_atom_type_description
_atom_type_scat_dispersion_real
_atom_type_scat_dispersion_imag
_atom_type_scat_source
C C 0.0033 0.0016 'International Tables Vol C Tables 4.2.6.8 and 6.1.1.4'
H H 0.0000 0.0000 'International Tables Vol C Tables 4.2.6.8 and 6.1.1.4'
Ag Ag -0.8971 1.1015 'International Tables Vol C Tables 4.2.6.8 and 6.1.1.4'
Au Au -2.0133 8.8022 'International Tables Vol C Tables 4.2.6.8 and 6.1.1.4'
Br Br -0.2901 2.4595 'International Tables Vol C Tables 4.2.6.8 and 6.1.1.4'
Cl Cl 0.1484 0.1585 'International Tables Vol C Tables 4.2.6.8 and 6.1.1.4'
N N 0.0061 0.0033 'International Tables Vol C Tables 4.2.6.8 and 6.1.1.4'

loop_
_geom_angle_atom_site_label_1
_geom_angle_atom_site_label_2
_geom_angle_atom_site_label_3
_geom_angle
_geom_angle_site_symmetry_1
_geom_angle_site_symmetry_3
_geom_angle_publ_flag
Au3 Au11 Au3 61.42(4) . 6_565 ?
Au3 Au11 Au13 107.96(3) . . ?
Au3 Au11 Au13 107.96(3) 6_565 . ?
Au3 Au11 Au7 109.03(3) 6_565 . ?
Au3 Au11 Au7 59.81(2) . . ?
Au3 Au11 Au7 59.81(2) 6_565 6_565 ?
Au3 Au11 Au7 109.03(3) . 6_565 ?
Au3 Au11 Ag4 61.53(4) 6_565 . ?
Au3 Au11 Ag4 61.53(4) . . ?
Au3 Au11 Ag6 166.95(5) . . ?
Au3 Au11 Ag6 113.74(4) 6_565 . ?
Au3 Au11 Ag6 113.75(4) . 6_565 ?
Au3 Au11 Ag6 166.95(5) 6_565 6_565 ?
Au3 Au11 Au12 108.56(5) . 6_565 ?
Au3 Au11 Au12 122.96(5) 6_565 6_565 ?
Au3 Au11 Au12 108.56(5) 6_565 . ?
Au3 Au11 Au12 122.96(5) . . ?
Au3 Au11 Ag16 116.82(4) 6_565 6_565 ?
Au3 Au11 Ag16 61.68(4) . 6_565 ?
Au3 Au11 Ag16 61.68(4) 6_565 . ?
Au3 Au11 Ag16 116.82(4) . . ?
Au13 Au11 Au7 60.01(2) . . ?
Au13 Au11 Au7 60.01(2) . 6_565 ?
Au13 Au11 Ag4 167.35(6) . . ?
Au13 Au11 Ag6 60.86(4) . . ?
Au13 Au11 Ag6 60.86(4) . 6_565 ?
Au13 Au11 Au12 126.93(4) . 6_565 ?
Au13 Au11 Au12 126.93(4) . . ?
Au13 Au11 Ag16 113.54(4) . . ?
Au13 Au11 Ag16 113.54(4) . 6_565 ?
Au7 Au11 Au7 108.51(4) 6_565 . ?
Au7 Au11 Ag4 114.93(3) . . ?
Au7 Au11 Ag4 114.93(3) 6_565 . ?
Au7 Au11 Ag6 114.42(5) 6_565 6_565 ?
Au7 Au11 Ag6 60.34(4) . 6_565 ?
Au7 Au11 Ag6 114.42(5) . . ?
Au7 Au11 Ag6 60.34(4) 6_565 . ?
Au7 Au11 Au12 110.68(5) . 6_565 ?
Au7 Au11 Au12 110.68(5) 6_565 . ?
Au7 Au11 Au12 135.39(5) . . ?
Au7 Au11 Au12 135.39(5) 6_565 6_565 ?
Au7 Au11 Ag16 60.41(4) 6_565 . ?
Au7 Au11 Ag16 167.73(5) . . ?
Au7 Au11 Ag16 167.73(5) 6_565 6_565 ?
Au7 Au11 Ag16 60.41(4) . 6_565 ?
Ag4 Au11 Ag16 68.94(4) . . ?
Ag4 Au11 Ag16 68.94(4) . 6_565 ?
Ag6 Au11 Ag4 128.46(5) . . ?
Ag6 Au11 Ag4 128.46(5) 6_565 . ?
Ag6 Au11 Ag6 68.05(8) . 6_565 ?
Ag6 Au11 Au12 69.74(5) . . ?
Ag6 Au11 Au12 69.74(5) 6_565 6_565 ?
Ag6 Au11 Au12 84.32(5) 6_565 . ?
Ag6 Au11 Au12 84.32(5) . 6_565 ?
Ag6 Au11 Ag16 66.06(5) 6_565 6_565 ?
Ag6 Au11 Ag16 127.47(6) 6_565 . ?
Ag6 Au11 Ag16 66.06(5) . . ?
Ag6 Au11 Ag16 127.47(6) . 6_565 ?
Au12 Au11 Ag4 65.29(5) 6_565 . ?
Au12 Au11 Ag4 65.29(5) . . ?
Au12 Au11 Au12 25.54(9) . 6_565 ?
Au12 Au11 Ag16 56.83(6) 6_565 6_565 ?
Au12 Au11 Ag16 81.57(6) . 6_565 ?
Au12 Au11 Ag16 56.83(6) . . ?
Au12 Au11 Ag16 81.57(6) 6_565 . ?
Ag16 Au11 Ag16 129.96(8) . 6_565 ?
Au11 Au3 Au3 59.29(2) . 6_565 ?
Au11 Au3 Au13 106.81(3) . 5_666 ?
Au11 Au3 Au7 108.03(3) . 2_656 ?
Au11 Au3 Au7 61.06(3) . . ?
Au11 Au3 Au15 111.82(14) . . ?
Au11 Au3 Ag4 62.19(5) . . ?
Au11 Au3 Ag8 166.44(5) . . ?
Au11 Au3 Ag10 117.06(4) . 2_656 ?
Au11 Au3 Ag14 114.20(4) . 2_656 ?
Au11 Au3 Ag16 62.13(5) . 6_565 ?
Au11 Au3 Au5 119.39(11) . . ?
Au3 Au3 Au15 118.60(17) 6_565 . ?
Au3 Au3 Ag4 61.11(3) 6_565 . ?
Au3 Au3 Ag8 114.55(5) 6_565 . ?
Au3 Au3 Ag10 168.32(4) 6_565 2_656 ?
Au3 Au3 Ag14 60.68(3) 6_565 2_656 ?
Au3 Au3 Ag16 115.33(5) 6_565 6_565 ?
Au3 Au3 Au5 130.70(19) 6_565 . ?
Au13 Au3 Au3 59.62(2) 5_666 6_565 ?
Au13 Au3 Au7 60.30(3) 5_666 2_656 ?
Au13 Au3 Au15 130.66(6) 5_666 . ?
Au13 Au3 Ag4 113.93(4) 5_666 . ?
Au13 Au3 Ag8 61.47(4) 5_666 . ?
Au13 Au3 Ag10 114.52(5) 5_666 2_656 ?
Au13 Au3 Ag14 60.28(5) 5_666 2_656 ?
Au13 Au3 Ag16 166.31(5) 5_666 6_565 ?
Au13 Au3 Au5 129.87(9) 5_666 . ?
Au7 Au3 Au3 108.26(3) 2_656 6_565 ?
Au7 Au3 Au3 108.34(3) . 6_565 ?
Au7 Au3 Au13 107.32(3) . 5_666 ?
Au7 Au3 Au7 59.21(3) . 2_656 ?
Au7 Au3 Au15 129.21(18) 2_656 . ?
Au7 Au3 Au15 117.65(9) . . ?
Au7 Au3 Ag4 116.62(5) . . ?
Au7 Au3 Ag4 167.85(5) 2_656 . ?
Au7 Au3 Ag8 61.03(4) 2_656 . ?
Au7 Au3 Ag8 114.00(5) . . ?
Au7 Au3 Ag10 62.52(4) . 2_656 ?
Au7 Au3 Ag10 61.30(5) 2_656 2_656 ?
Au7 Au3 Ag14 113.97(6) 2_656 2_656 ?
Au7 Au3 Ag14 166.01(5) . 2_656 ?
Au7 Au3 Ag16 60.94(4) . 6_565 ?
Au7 Au3 Ag16 113.64(5) 2_656 6_565 ?
Au7 Au3 Au5 111.14(15) . . ?
Au7 Au3 Au5 116.78(18) 2_656 . ?
Au15 Au3 Ag4 62.90(18) . . ?
Au15 Au3 Ag10 73.03(17) . 2_656 ?
Au15 Au3 Ag14 76.28(9) . 2_656 ?
Au15 Au3 Ag16 62.99(6) . 6_565 ?
Ag4 Au3 Ag10 128.57(5) . 2_656 ?
Ag4 Au3 Ag16 69.35(6) . 6_565 ?
Ag8 Au3 Au15 81.73(14) . . ?
Ag8 Au3 Ag4 127.34(6) . . ?
Ag8 Au3 Ag10 66.27(6) . 2_656 ?
Ag8 Au3 Ag14 67.29(6) . 2_656 ?
Ag8 Au3 Ag16 128.22(7) . 6_565 ?
Ag8 Au3 Au5 74.03(12) . . ?
Ag14 Au3 Ag4 67.25(7) 2_656 . ?
Ag14 Au3 Ag10 126.92(5) 2_656 2_656 ?
Ag14 Au3 Ag16 130.27(7) 2_656 6_565 ?
Ag14 Au3 Au5 82.77(15) 2_656 . ?
Ag16 Au3 Ag10 67.79(6) 6_565 2_656 ?
Au5 Au3 Ag4 75.29(18) . . ?
Au11 Au13 Au7 60.46(2) . . ?
Au11 Au13 Au7 60.45(2) . 6_565 ?
Au11 Au13 Ag6 60.76(4) . . ?
Au11 Au13 Ag6 60.76(4) . 6_565 ?
Au11 Au13 Ag8 114.85(4) . 5_666 ?
Au11 Au13 Ag8 114.85(4) . 2_656 ?
Au11 Au13 Ag14 167.77(6) . . ?
Au11 Au13 Ag17 119.11(9) . . ?
Au3 Au13 Au11 108.35(3) 5_666 . ?
Au3 Au13 Au11 108.35(3) 2_656 . ?
Au3 Au13 Au3 60.77(4) 2_656 5_666 ?
Au3 Au13 Au7 108.89(3) 2_656 6_565 ?
Au3 Au13 Au7 108.89(3) 5_666 . ?
Au3 Au13 Au7 59.93(2) 2_656 . ?
Au3 Au13 Au7 59.93(2) 5_666 6_565 ?
Au3 Au13 Ag6 167.07(5) 5_666 6_565 ?
Au3 Au13 Ag6 167.06(5) 2_656 . ?
Au3 Au13 Ag6 114.15(4) 2_656 6_565 ?
Au3 Au13 Ag6 114.15(4) 5_666 . ?
Au3 Au13 Ag8 60.16(3) 2_656 2_656 ?
Au3 Au13 Ag8 60.16(3) 5_666 5_666 ?
Au3 Au13 Ag8 114.42(5) 5_666 2_656 ?
Au3 Au13 Ag8 114.42(5) 2_656 5_666 ?
Au3 Au13 Ag14 61.46(5) 2_656 . ?
Au3 Au13 Ag14 61.46(5) 5_666 . ?
Au3 Au13 Ag17 123.27(7) 5_666 . ?
Au3 Au13 Ag17 123.27(7) 2_656 . ?
Au7 Au13 Au7 109.23(4) . 6_565 ?
Au7 Au13 Ag6 60.45(4) . 6_565 ?
Au7 Au13 Ag6 60.45(4) 6_565 . ?
Au7 Au13 Ag6 114.73(5) . . ?
Au7 Au13 Ag6 114.73(5) 6_565 6_565 ?
Au7 Au13 Ag8 60.47(4) 6_565 5_666 ?
Au7 Au13 Ag8 167.27(5) . 5_666 ?
Au7 Au13 Ag8 167.26(5) 6_565 2_656 ?
Au7 Au13 Ag8 60.47(4) . 2_656 ?
Au7 Au13 Ag14 114.68(3) . . ?
Au7 Au13 Ag14 114.68(3) 6_565 . ?
Au7 Au13 Ag17 120.34(4) . . ?
Au7 Au13 Ag17 120.34(4) 6_565 . ?
Ag6 Au13 Ag6 67.97(8) 6_565 . ?
Ag6 Au13 Ag8 129.30(6) . 2_656 ?
Ag6 Au13 Ag8 68.08(5) 6_565 2_656 ?
Ag6 Au13 Ag8 129.30(6) 6_565 5_666 ?
Ag6 Au13 Ag8 68.08(5) . 5_666 ?
Ag6 Au13 Ag17 69.65(8) 6_565 . ?
Ag6 Au13 Ag17 69.65(8) . . ?
Ag8 Au13 Ag8 128.44(8) 2_656 5_666 ?
Ag8 Au13 Ag17 72.39(5) 2_656 . ?
Ag8 Au13 Ag17 72.39(4) 5_666 . ?
Ag14 Au13 Ag6 128.27(5) . 6_565 ?
Ag14 Au13 Ag6 128.27(5) . . ?
Ag14 Au13 Ag8 67.24(4) . 5_666 ?
Ag14 Au13 Ag8 67.24(4) . 2_656 ?
Ag14 Au13 Ag17 73.12(10) . . ?
Au11 Au7 Au1 134.00(9) . . ?
Au11 Au7 Ag6 60.58(4) . 6_565 ?
Au11 Au7 Ag8 114.54(5) . 2_656 ?
Au11 Au7 Ag10 168.05(5) . . ?
Au11 Au7 Ag10 114.39(5) . 2_656 ?
Au11 Au7 Ag16 61.88(5) . 6_565 ?
Au11 Au7 Au2 117.40(13) . . ?
Au3 Au7 Au11 107.48(4) 2_656 . ?
Au3 Au7 Au11 59.13(3) . . ?
Au3 Au7 Au3 108.34(3) . 2_656 ?
Au3 Au7 Au13 59.77(3) 2_656 . ?
Au3 Au7 Au13 107.04(4) . . ?
Au3 Au7 Au1 115.69(9) 2_656 . ?
Au3 Au7 Au1 117.13(7) . . ?
Au3 Au7 Ag6 113.35(4) . 6_565 ?
Au3 Au7 Ag6 114.30(4) 2_656 6_565 ?
Au3 Au7 Ag8 166.11(6) . 2_656 ?
Au3 Au7 Ag8 60.31(4) 2_656 2_656 ?
Au3 Au7 Ag10 61.90(5) 2_656 . ?
Au3 Au7 Ag10 115.23(5) 2_656 2_656 ?
Au3 Au7 Ag10 117.13(4) . . ?
Au3 Au7 Ag10 61.43(4) . 2_656 ?
Au3 Au7 Ag16 62.00(4) . 6_565 ?
Au3 Au7 Ag16 167.94(6) 2_656 6_565 ?
Au3 Au7 Au2 130.62(11) 2_656 . ?
Au3 Au7 Au2 111.57(6) . . ?
Au13 Au7 Au11 59.54(3) . . ?
Au13 Au7 Au1 133.14(6) . . ?
Au13 Au7 Ag6 60.79(4) . 6_565 ?
Au13 Au7 Ag8 61.04(5) . 2_656 ?
Au13 Au7 Ag10 166.51(5) . 2_656 ?
Au13 Au7 Ag10 114.58(5) . . ?
Au13 Au7 Ag16 114.42(6) . 6_565 ?
Au13 Au7 Au2 129.42(7) . . ?
Au7 Au7 Au11 107.60(3) 2_656 . ?
Au7 Au7 Au3 60.18(3) 2_656 2_656 ?
Au7 Au7 Au3 60.61(3) 2_656 . ?
Au7 Au7 Au13 107.67(3) 2_656 . ?
Au7 Au7 Au1 107.01(7) 2_656 . ?
Au7 Au7 Ag6 166.08(4) 2_656 6_565 ?
Au7 Au7 Ag8 114.22(5) 2_656 2_656 ?
Au7 Au7 Ag10 61.33(4) 2_656 2_656 ?
Au7 Au7 Ag10 63.05(4) 2_656 . ?
Au7 Au7 Ag16 115.79(5) 2_656 6_565 ?
Au7 Au7 Au2 119.20(10) 2_656 . ?
Au1 Au7 Ag10 57.90(10) . . ?
Ag6 Au7 Au1 86.91(8) 6_565 . ?
Ag6 Au7 Ag8 68.42(5) 6_565 2_656 ?
Ag6 Au7 Ag10 128.69(6) 6_565 2_656 ?
Ag6 Au7 Ag10 127.43(5) 6_565 . ?
Ag6 Au7 Ag16 66.70(5) 6_565 6_565 ?
Ag6 Au7 Au2 74.42(11) 6_565 . ?
Ag8 Au7 Au1 76.42(8) 2_656 . ?
Ag8 Au7 Ag10 66.24(5) 2_656 . ?
Ag8 Au7 Ag10 129.22(7) 2_656 2_656 ?
Ag8 Au7 Ag16 127.93(5) 2_656 6_565 ?
Ag10 Au7 Ag10 68.80(7) . 2_656 ?
Ag16 Au7 Au1 76.17(10) 6_565 . ?
Ag16 Au7 Ag10 127.96(7) 6_565 . ?
Ag16 Au7 Ag10 67.77(6) 6_565 2_656 ?
Au2 Au7 Ag8 82.29(7) . 2_656 ?
Au2 Au7 Ag10 63.84(7) . 2_656 ?
Au2 Au7 Ag10 74.51(13) . . ?
Au2 Au7 Ag16 61.44(12) . 6_565 ?
Au3 Au15 Ag4 59.51(9) . . ?
Au3 Au15 Ag16 59.58(6) . 6_565 ?
Ag4 Au15 Ag16 66.83(12) . 6_565 ?
C14 Au15 Au3 97.7(19) . . ?
C14 Au15 Ag4 144.9(12) . . ?
C14 Au15 Ag16 78.8(10) . 6_565 ?
C14 Au15 C16 27.0(7) . . ?
C16 Au15 Au3 106.5(13) . . ?
C16 Au15 Ag4 165.8(12) . . ?
C16 Au15 Ag16 105.2(10) . 6_565 ?
Au7 Au1 Ag10 61.20(6) . 2_656 ?
Ag10 Au1 Au7 61.58(8) . . ?
Ag10 Au1 Ag10 70.65(9) . 2_656 ?
Au11 Ag4 Au15 102.90(11) . . ?
Au11 Ag4 Au15 102.90(11) . 6_565 ?
Au11 Ag4 Au12 56.83(5) . 6_565 ?
Au11 Ag4 Au12 56.83(5) . . ?
Au11 Ag4 Ag14 100.71(7) . 2_656 ?
Au3 Ag4 Au11 56.28(4) . . ?
Au3 Ag4 Au11 56.28(4) 6_565 . ?
Au3 Ag4 Au3 57.79(5) 6_565 . ?
Au3 Ag4 Au15 110.77(11) 6_565 . ?
Au3 Ag4 Au15 57.59(11) 6_565 6_565 ?
Au3 Ag4 Au15 110.77(11) . 6_565 ?
Au3 Ag4 Au15 57.59(11) . . ?
Au3 Ag4 Au12 98.49(6) 6_565 . ?
Au3 Ag4 Au12 98.48(6) . 6_565 ?
Au3 Ag4 Au12 110.14(7) 6_565 6_565 ?
Au3 Ag4 Au12 110.14(7) . . ?
Au3 Ag4 Ag14 55.81(5) . 2_656 ?
Au3 Ag4 Ag14 55.81(5) 6_565 2_656 ?
Au15 Ag4 Au15 134.36(12) 6_565 . ?
Au15 Ag4 Au12 101.07(7) 6_565 . ?
Au15 Ag4 Au12 101.06(7) . 6_565 ?
Au15 Ag4 Au12 124.56(8) . . ?
Au15 Ag4 Au12 124.56(8) 6_565 6_565 ?
Au15 Ag4 Ag14 69.33(7) 6_565 2_656 ?
Au15 Ag4 Ag14 69.32(7) . 2_656 ?
Au12 Ag4 Au12 23.50(8) . 6_565 ?
Au12 Ag4 Ag14 154.09(8) . 2_656 ?
Au12 Ag4 Ag14 154.09(8) 6_565 2_656 ?
C26 Ag4 Au11 117.1(15) 6_565 . ?
C26 Ag4 Au11 117.1(15) . . ?
C26 Ag4 Au3 146.3(5) 6_565 . ?
C26 Ag4 Au3 90.3(6) . . ?
C26 Ag4 Au12 82.9(15) 6_565 . ?
C26 Ag4 Au12 103.0(14) . . ?
C3 Ag4 Au11 97.3(8) . . ?
C3 Ag4 Au3 153.5(8) . . ?
C3 Ag4 Au3 111.7(17) . 6_565 ?
C3 Ag4 Au15 74.5(14) . 6_565 ?
C3 Ag4 Au15 137.4(17) . . ?
C3 Ag4 Au12 44.4(5) . . ?
C3 Ag4 Au12 60.5(8) . 6_565 ?
C3 Ag4 Ag14 142.3(11) . 2_656 ?
C3 Ag4 C26 43.4(16) . 6_565 ?
C3 Ag4 C15 101.8(9) . . ?
C15 Ag4 Au11 135.9(9) . . ?
C15 Ag4 Au3 79.7(9) . 6_565 ?
C15 Ag4 Au3 99.9(5) . . ?
C15 Ag4 Au15 89.2(10) . . ?
C15 Ag4 Au15 46.9(11) . 6_565 ?
C15 Ag4 Au12 161.6(5) . 6_565 ?
C15 Ag4 Au12 143.3(8) . . ?
C15 Ag4 Ag14 44.2(5) . 2_656 ?
C15 Ag4 C26 60.5(16) . 6_565 ?
Au11 Ag6 Au13 58.38(4) . . ?
Au11 Ag6 Ag6 55.98(4) . 6_565 ?
Au11 Ag6 Ag8 103.59(5) . 5_666 ?
Au11 Ag6 Ag16 58.17(5) . . ?
Au13 Ag6 Ag6 56.01(4) . 6_565 ?
Au13 Ag6 Ag8 56.19(5) . 5_666 ?
Au13 Ag6 Ag16 105.35(5) . . ?
Au7 Ag6 Au11 59.08(3) 6_565 . ?
Au7 Ag6 Au13 58.76(3) 6_565 . ?
Au7 Ag6 Ag6 103.91(4) 6_565 6_565 ?
Au7 Ag6 Ag8 55.92(4) 6_565 5_666 ?
Au7 Ag6 Ag16 57.33(4) 6_565 . ?
Ag6 Ag6 Ag8 107.97(5) 6_565 5_666 ?
Ag16 Ag6 Ag6 109.65(5) . 6_565 ?
Ag16 Ag6 Ag8 108.55(7) . 5_666 ?
Br9 Ag6 Au11 109.02(9) . . ?
Br9 Ag6 Au13 93.48(12) . . ?
Br9 Ag6 Au7 152.23(13) . 6_565 ?
Br9 Ag6 Ag6 54.76(6) . 6_565 ?
Br9 Ag6 Ag8 109.86(15) . 5_666 ?
Br9 Ag6 Ag16 141.47(16) . . ?
C1 Ag6 Au11 91.1(7) . . ?
C1 Ag6 Au13 149.4(7) . . ?
C1 Ag6 Au7 105.0(10) . 6_565 ?
C1 Ag6 Ag6 111.4(10) . 6_565 ?
C1 Ag6 Ag8 139.6(11) . 5_666 ?
C1 Ag6 Ag16 49.1(9) . . ?
C1 Ag6 Br9 100.0(10) . . ?
C1 Ag6 C4 27.5(6) . . ?
C1 Ag6 Cl2A 124.0(7) . . ?
C1 Ag6 Cl4 100.0(10) . . ?
C1 Ag6 Br2 124.0(7) . . ?
C4 Ag6 Au11 118.7(7) . . ?
C4 Ag6 Au13 175.6(8) . . ?
C4 Ag6 Au7 117.1(9) . 6_565 ?
C4 Ag6 Ag6 125.9(10) . 6_565 ?
C4 Ag6 Ag8 123.6(9) . 5_666 ?
C4 Ag6 Ag16 70.4(7) . . ?
C4 Ag6 Br9 90.7(9) . . ?
C4 Ag6 Cl2A 96.6(7) . . ?
C4 Ag6 Cl4 90.7(9) . . ?
C4 Ag6 Br2 96.6(7) . . ?
Cl2A Ag6 Au11 144.5(2) . . ?
Cl2A Ag6 Au13 86.6(2) . . ?
Cl2A Ag6 Au7 109.8(2) . 6_565 ?
Cl2A Ag6 Ag6 101.1(2) . 6_565 ?
Cl2A Ag6 Ag8 54.1(2) . 5_666 ?
Cl2A Ag6 Ag16 148.6(2) . . ?
Cl2A Ag6 Br9 63.8(2) . . ?
Cl4 Ag6 Au11 109.02(9) . . ?
Cl4 Ag6 Au13 93.48(12) . . ?
Cl4 Ag6 Ag16 141.47(16) . . ?
Br2 Ag6 Au11 144.5(2) . . ?
Br2 Ag6 Au13 86.6(2) . . ?
Br2 Ag6 Ag16 148.6(2) . . ?
Br2 Ag6 Cl4 63.8(2) . . ?
Au3 Ag8 Au13 58.37(4) . 5_666 ?
Au3 Ag8 Au7 58.66(3) . 2_656 ?
Au3 Ag8 Ag6 103.00(6) . 5_666 ?
Au3 Ag8 Ag10 58.44(5) . 2_656 ?
Au3 Ag8 Ag14 56.96(6) . 2_656 ?
Au13 Ag8 Ag6 55.73(5) 5_666 5_666 ?
Au13 Ag8 Ag10 105.86(6) 5_666 2_656 ?
Au13 Ag8 Ag14 55.94(6) 5_666 2_656 ?
Au7 Ag8 Au13 58.49(4) 2_656 5_666 ?
Au7 Ag8 Ag6 55.66(4) 2_656 5_666 ?
Au7 Ag8 Ag10 57.90(5) 2_656 2_656 ?
Au7 Ag8 Ag14 104.05(7) 2_656 2_656 ?
Ag10 Ag8 Ag6 108.75(7) 2_656 5_666 ?
Ag10 Ag8 Ag14 110.74(7) 2_656 2_656 ?
Ag14 Ag8 Ag6 107.21(8) 2_656 5_666 ?
Cl1 Ag8 Au3 120.8(3) 5_666 . ?
Cl1 Ag8 Au13 97.7(2) 5_666 5_666 ?
Cl1 Ag8 Au7 153.8(2) 5_666 2_656 ?
Cl1 Ag8 Ag6 103.3(2) 5_666 5_666 ?
Cl1 Ag8 Ag10 147.2(2) 5_666 2_656 ?
Cl1 Ag8 Ag14 64.8(3) 5_666 2_656 ?
Cl1 Ag8 Cl2A 53.4(3) 5_666 5_666 ?
Cl2A Ag8 Au3 144.4(2) 5_666 . ?
Cl2A Ag8 Au13 86.6(2) 5_666 5_666 ?
Cl2A Ag8 Au7 109.97(19) 5_666 2_656 ?
Cl2A Ag8 Ag6 54.53(18) 5_666 5_666 ?
Cl2A Ag8 Ag10 148.6(3) 5_666 2_656 ?
Cl2A Ag8 Ag14 100.1(3) 5_666 2_656 ?
C9 Ag8 Au3 89.6(7) . . ?
Au3 Ag10 Au7 56.05(4) 2_656 2_656 ?
Au3 Ag10 Au1 110.73(9) 2_656 2_656 ?
Au3 Ag10 Ag8 55.29(5) 2_656 2_656 ?
Au3 Ag10 Ag10 101.57(4) 2_656 2_656 ?
Au3 Ag10 Ag16 55.83(5) 2_656 5_666 ?
Au3 Ag10 Au5 58.49(17) 2_656 2_656 ?
Au7 Ag10 Au3 56.80(4) . 2_656 ?
Au7 Ag10 Au7 55.62(4) . 2_656 ?
Au7 Ag10 Au1 101.39(9) . 2_656 ?
Au7 Ag10 Ag8 55.87(5) . 2_656 ?
Au7 Ag10 Ag8 100.34(7) 2_656 2_656 ?
Au7 Ag10 Ag10 54.94(4) 2_656 2_656 ?
Au7 Ag10 Ag10 56.26(5) . 2_656 ?
Au7 Ag10 Ag16 100.90(7) . 5_666 ?
Au7 Ag10 Ag16 54.99(5) 2_656 5_666 ?
Au7 Ag10 Au5 110.46(17) . 2_656 ?
Au1 Ag10 Au7 60.52(8) . . ?
Ag8 Ag10 Ag10 108.42(8) 2_656 2_656 ?
Ag8 Ag10 Ag16 107.39(8) 2_656 5_666 ?
Ag16 Ag10 Ag10 104.74(7) 5_666 2_656 ?
C14 Ag10 Au3 93.7(5) 2_656 2_656 ?
C14 Ag10 Au7 127.5(9) 2_656 2_656 ?
C14 Ag10 Au7 144.2(8) 2_656 . ?
C14 Ag10 Au1 108.6(11) 2_656 2_656 ?
C14 Ag10 Ag8 91.7(10) 2_656 2_656 ?
C14 Ag10 Ag10 159.3(9) 2_656 2_656 ?
C14 Ag10 Ag16 72.6(10) 2_656 5_666 ?
C14 Ag10 Au5 35.6(6) 2_656 2_656 ?
C14 Ag10 C38 115.0(14) 2_656 . ?
C14 Ag10 C9 45.8(16) 2_656 2_656 ?
C38 Ag10 Au3 145.6(4) . 2_656 ?
C38 Ag10 Au7 89.3(6) . . ?
C38 Ag10 Au7 111.5(15) . 2_656 ?
C38 Ag10 Au1 78.7(14) . 2_656 ?
C38 Ag10 Ag8 103.1(9) . 2_656 ?
C38 Ag10 Ag10 56.7(15) . 2_656 ?
C38 Ag10 Ag16 148.3(12) . 5_666 ?
C38 Ag10 Au5 144.5(16) . 2_656 ?
C38 Ag10 C9 98.9(19) . 2_656 ?
C9 Ag10 Au7 107.5(13) 2_656 . ?
C9 Ag10 Au1 91.2(10) 2_656 . ?
Au11 Au12 Ag4 57.88(5) . . ?
Au11 Au12 Ag6 54.50(4) . . ?
Ag4 Au12 Ag6 108.15(6) . . ?
Au12 Au12 Au11 77.23(4) 6_565 . ?
Au12 Au12 Ag4 78.25(4) 6_565 . ?
Au12 Au12 Ag6 106.91(5) 6_565 . ?
Au12 Au12 Ag16 136.63(6) 6_565 . ?
Au12 Au12 C1 143.8(8) 6_565 . ?
Au12 Au12 C3 105.0(14) 6_565 . ?
Au12 Au12 C21 56.8(13) 6_565 . ?
Ag16 Au12 Au11 62.22(5) . . ?
Ag16 Au12 Ag4 67.88(5) . . ?
Ag16 Au12 Ag6 62.02(6) . . ?
C1 Au12 Au11 90.7(6) . . ?
C1 Au12 Ag4 123.8(9) . . ?
C1 Au12 Ag6 42.4(5) . . ?
C1 Au12 Ag16 56.1(10) . . ?
C1 Au12 C3 110.6(18) . . ?
C1 Au12 C21 119.0(15) . . ?
C3 Au12 Au11 98.9(9) . . ?
C3 Au12 Ag4 45.0(5) . . ?
C3 Au12 Ag6 130.9(17) . . ?
C3 Au12 Ag16 69.1(17) . . ?
C3 Au12 C21 103(2) . . ?
C21 Au12 Au11 132.7(14) . . ?
C21 Au12 Ag4 116.1(13) . . ?
C21 Au12 Ag6 125.7(16) . . ?
C21 Au12 Ag16 165.0(15) . . ?
Au3 Ag14 Au3 58.63(5) 5_666 2_656 ?
Au3 Ag14 Ag4 56.95(5) 2_656 5_666 ?
Au3 Ag14 Ag4 56.95(5) 5_666 5_666 ?
Au3 Ag14 Ag8 103.75(7) 5_666 2_656 ?
Au3 Ag14 Ag8 103.75(7) 2_656 5_666 ?
Au3 Ag14 Ag8 55.76(4) 2_656 2_656 ?
Au3 Ag14 Ag8 55.76(4) 5_666 5_666 ?
Au13 Ag14 Au3 58.26(4) . 2_656 ?
Au13 Ag14 Au3 58.26(4) . 5_666 ?
Au13 Ag14 Ag4 104.17(7) . 5_666 ?
Au13 Ag14 Ag8 56.82(5) . 2_656 ?
Au13 Ag14 Ag8 56.82(5) . 5_666 ?
Ag8 Ag14 Ag4 107.99(5) 2_656 5_666 ?
Ag8 Ag14 Ag4 107.99(5) 5_666 5_666 ?
Ag8 Ag14 Ag8 109.63(10) 5_666 2_656 ?
Au11 Ag16 Au15 102.70(10) . 6_565 ?
Au11 Ag16 Ag4 55.51(5) . . ?
Au11 Ag16 Ag6 55.76(5) . . ?
Au11 Ag16 Ag10 103.05(6) . 5_666 ?
Au11 Ag16 Au5 108.66(16) . 6_565 ?
Au3 Ag16 Au11 56.19(4) 6_565 . ?
Au3 Ag16 Au15 57.43(5) 6_565 6_565 ?
Au3 Ag16 Ag4 55.23(5) 6_565 . ?
Au3 Ag16 Ag6 101.25(6) 6_565 . ?
Au3 Ag16 Ag10 56.37(5) 6_565 5_666 ?
Au3 Ag16 Au5 57.53(12) 6_565 6_565 ?
Au7 Ag16 Au11 57.70(4) 6_565 . ?
Au7 Ag16 Au3 57.06(3) 6_565 6_565 ?
Au7 Ag16 Au15 109.21(11) 6_565 6_565 ?
Au7 Ag16 Ag4 102.22(6) 6_565 . ?
Au7 Ag16 Ag6 55.98(4) 6_565 . ?
Au7 Ag16 Ag10 57.25(5) 6_565 5_666 ?
Au7 Ag16 Au5 103.27(11) 6_565 6_565 ?
Au15 Ag16 Ag4 56.48(15) 6_565 . ?
Au15 Ag16 Ag6 157.57(9) 6_565 . ?
Au15 Ag16 Ag10 66.40(17) 6_565 5_666 ?
Au15 Ag16 Au5 11.88(10) 6_565 6_565 ?
Ag6 Ag16 Ag4 107.15(8) . . ?
Ag6 Ag16 Ag10 109.42(6) . 5_666 ?
Ag10 Ag16 Ag4 106.36(6) 5_666 . ?
Au12 Ag16 Au11 60.95(7) . . ?
Au12 Ag16 Au3 107.42(9) . 6_565 ?
Au12 Ag16 Au7 111.92(8) . 6_565 ?
Au12 Ag16 Au15 110.19(19) . 6_565 ?
Au12 Ag16 Ag4 61.37(7) . . ?
Au12 Ag16 Ag6 67.01(6) . . ?
Au12 Ag16 Ag10 163.22(9) . 5_666 ?
Au12 Ag16 Au5 122.02(19) . 6_565 ?
Au5 Ag16 Ag4 67.27(19) 6_565 . ?
Au5 Ag16 Ag6 157.95(11) 6_565 . ?
C1 Ag16 Au11 86.1(8) . . ?
C1 Ag16 Au3 141.8(7) . 6_565 ?
C1 Ag16 Au7 99.5(5) . 6_565 ?
C1 Ag16 Au15 150.3(6) . 6_565 ?
C1 Ag16 Ag4 110.8(9) . . ?
C1 Ag16 Ag6 44.9(5) . . ?
C1 Ag16 Ag10 139.8(8) . 5_666 ?
C1 Ag16 Au12 49.6(9) . . ?
C1 Ag16 Au5 157.0(5) . 6_565 ?
Au13 Ag17 Ag6 54.93(5) . . ?
Au13 Ag17 Ag6 54.93(5) . 6_565 ?
Ag6 Ag17 Ag6 58.42(9) 6_565 . ?
Br9 Ag17 Au13 97.83(15) . . ?
Br9 Ag17 Ag6 55.06(11) . . ?
Br9 Ag17 Ag6 55.06(11) . 6_565 ?
Br9 Ag17 Cl1 132.5(3) . 6_565 ?
Br9 Ag17 Cl1 132.5(3) . . ?
Cl1 Ag17 Au13 95.85(18) . . ?
Cl1 Ag17 Au13 95.85(18) 6_565 . ?
Cl1 Ag17 Ag6 149.62(19) 6_565 . ?
Cl1 Ag17 Ag6 99.7(2) 6_565 6_565 ?
Cl1 Ag17 Ag6 99.7(2) . . ?
Cl1 Ag17 Ag6 149.62(19) . 6_565 ?
Cl1 Ag17 Cl1 90.6(5) 6_565 . ?
Cl2A Ag17 Au13 97.5(2) . . ?
Cl2A Ag17 Au13 97.5(2) 6_565 . ?
Cl2A Ag17 Ag6 56.4(2) . . ?
Cl2A Ag17 Ag6 112.7(3) . 6_565 ?
Cl2A Ag17 Ag6 112.7(3) 6_565 . ?
Cl2A Ag17 Ag6 56.4(2) 6_565 6_565 ?
Cl2A Ag17 Br9 75.1(3) 6_565 . ?
Cl2A Ag17 Br9 75.1(3) . . ?
Cl2A Ag17 Cl1 147.0(4) 6_565 . ?
Cl2A Ag17 Cl1 58.1(4) . . ?
Cl2A Ag17 Cl1 58.1(4) 6_565 6_565 ?
Cl2A Ag17 Cl1 147.0(4) . 6_565 ?
Cl2A Ag17 Cl2A 148.1(6) 6_565 . ?
Cl4 Ag17 Au13 97.83(15) . . ?
Cl4 Ag17 Ag6 55.06(11) . . ?
Cl4 Ag17 Br1A 132.5(3) . . ?
Br1A Ag17 Au13 95.85(18) . . ?
Br1A Ag17 Ag6 99.7(2) . . ?
Br2 Ag17 Au13 97.5(2) . . ?
Br2 Ag17 Ag6 56.4(2) . . ?
Br2 Ag17 Cl4 75.1(3) . . ?
Br2 Ag17 Br1A 58.1(4) . . ?
Ag6 Br9 Ag6 70.49(13) 6_565 . ?
Ag17 Br9 Ag6 75.78(14) . . ?
Ag17 Br9 Ag6 75.78(14) . 6_565 ?
Au3 Au5 Ag10 60.54(10) . 2_656 ?
Au3 Au5 Ag16 58.89(11) . 6_565 ?
Ag10 Au5 Ag16 65.89(12) 2_656 6_565 ?
C26 Au5 Au3 93.8(16) . . ?
C9 Au5 Au3 95.0(14) . . ?
C9 Au5 C26 169(2) . . ?
C38 Au2 Au7 95.3(16) . . ?
Ag6 C1 Ag16 86.0(9) . . ?
Au12 C1 Ag6 96.0(11) . . ?
Au12 C1 Ag16 74.4(8) . . ?
C4 C1 Ag6 91(3) . . ?
C4 C1 Au12 151(4) . . ?
C4 C1 Ag16 134(3) . . ?
C1 C4 Ag6 61(2) . . ?
C1 C4 C6 178(4) . . ?
C6 C4 Ag6 120(2) . . ?
C4 C6 C8 106.8(18) . . ?
C4 C6 C10 109.2(19) . . ?
C4 C6 C12 108.6(19) . . ?
C8 C6 C10 108.7(19) . . ?
C12 C6 C8 113(2) . . ?
C12 C6 C10 110.5(19) . . ?
C6 C8 H8A 109.1 . . ?
C6 C8 H8B 109.4 . . ?
C6 C8 H8C 110.0 . . ?
H8A C8 H8B 109.5 . . ?
H8A C8 H8C 109.5 . . ?
H8B C8 H8C 109.4 . . ?
C6 C10 H10A 109.5 . . ?
C6 C10 H10B 109.5 . . ?
C6 C10 H10C 109.5 . . ?
H10A C10 H10B 109.5 . . ?
H10A C10 H10C 109.5 . . ?
H10B C10 H10C 109.5 . . ?
C6 C12 H12A 109.5 . . ?
C6 C12 H12B 109.5 . . ?
C6 C12 H12C 109.5 . . ?
H12A C12 H12B 109.5 . . ?
H12A C12 H12C 109.5 . . ?
H12B C12 H12C 109.5 . . ?
Au15 C14 Ag10 95(2) . 2_656 ?
C16 C14 Au15 87(4) . . ?
C16 C14 Ag10 110(5) . 2_656 ?
C14 C16 Au15 66(3) . . ?
C14 C16 C18 163(6) . . ?
C18 C16 Au15 110(3) . . ?
C16 C18 C20 107(2) . . ?
C16 C18 C22 106(2) . . ?
C16 C18 C24 106(2) . . ?
C20 C18 C22 113(2) . . ?
C24 C18 C20 112(2) . . ?
C24 C18 C22 112(2) . . ?
C18 C20 H20A 109.2 . . ?
C18 C20 H20B 108.3 . . ?
C18 C20 H20C 110.8 . . ?
H20A C20 H20B 109.4 . . ?
H20A C20 H20C 109.5 . . ?
H20B C20 H20C 109.5 . . ?
C18 C22 H22A 108.2 . . ?
C18 C22 H22B 110.5 . . ?
C18 C22 H22C 109.6 . . ?
H22A C22 H22B 109.5 . . ?
H22A C22 H22C 109.5 . . ?
H22B C22 H22C 109.5 . . ?
C24 C22 C18 107(6) 7_656 . ?
C24 C22 H22A 111.0 7_656 . ?
C24 C22 H22B 110.6 7_656 . ?
C24 C22 H22C 2.6 7_656 . ?
C18 C24 H24A 107.6 . . ?
C18 C24 H24B 109.8 . . ?
C18 C24 H24C 111.0 . . ?
H24A C24 H24B 109.5 . . ?
H24A C24 H24C 109.5 . . ?
H24B C24 H24C 109.4 . . ?
Ag8 Cl1 Ag17 81.4(2) 5_666 . ?
Cl2A Cl1 Ag8 67.2(3) . 5_666 ?
Cl2A Cl1 Ag17 51.9(3) . . ?
Ag8 Cl2A Ag6 71.35(18) 5_666 . ?
Ag17 Cl2A Ag6 81.6(3) . . ?
Ag17 Cl2A Ag8 85.7(3) . 5_666 ?
Ag17 Cl2A Cl1 70.0(4) . . ?
Cl1 Cl2A Ag6 123.8(4) . . ?
Cl1 Cl2A Ag8 59.4(3) . 5_666 ?
Au5 C26 Ag4 97.1(18) . . ?
C28 C26 Ag4 102(4) . . ?
C28 C26 Au5 161(5) . . ?
C26 C28 C30 171(5) . . ?
C28 C30 C32 106.3(19) . . ?
C28 C30 C34 105.4(19) . . ?
C28 C30 C36 103.6(19) . . ?
C32 C30 C32 0(3) 6_565 . ?
C32 C30 C34 112.9(19) 6_565 . ?
C32 C30 C34 112.9(19) . . ?
C36 C30 C32 114.0(19) . . ?
C36 C30 C34 113.5(19) . . ?
C30 C32 H32A 110.3 . . ?
C30 C32 H32B 100.6 . . ?
C30 C32 H32C 101.7 . . ?
H32A C32 H32B 114.2 . . ?
H32A C32 H32C 111.9 . . ?
H32B C32 H32C 116.6 . . ?
C30 C34 H34A 111.1 . . ?
C30 C34 H34B 101.8 . . ?
C30 C34 H34C 115.2 . . ?
H34A C34 H34B 109.4 . . ?
H34A C34 H34C 109.5 . . ?
H34B C34 H34C 109.5 . . ?
C30 C36 H36A 108.4 . . ?
C30 C36 H36B 117.1 . . ?
C30 C36 H36C 102.6 . . ?
H36A C36 H36B 109.5 . . ?
H36A C36 H36C 109.5 . . ?
H36B C36 H36C 109.4 . . ?
Au2 C38 Ag10 93.3(18) . . ?
C40 C38 Ag10 106(5) . . ?
C40 C38 Au2 154(6) . . ?
C38 C40 C42 179(7) . . ?
C40 C42 C44 106.3(19) . . ?
C40 C42 C46 107(2) . . ?
C40 C42 C48 107(2) . . ?
C44 C42 C46 111(2) . . ?
C48 C42 C44 113(2) . . ?
C48 C42 C46 112(2) . . ?
C42 C44 H44A 109.5 . . ?
C42 C44 H44B 109.5 . . ?
C42 C44 H44C 109.5 . . ?
H44A C44 H44B 109.5 . . ?
H44A C44 H44C 109.5 . . ?
H44B C44 H44C 109.5 . . ?
C42 C46 H46A 109.4 . . ?
C42 C46 H46B 109.0 . . ?
C42 C46 H46C 109.9 . . ?
H46A C46 H46B 109.5 . . ?
H46A C46 H46C 109.5 . . ?
H46B C46 H46C 109.5 . . ?
C42 C48 H48A 108.9 . . ?
C42 C48 H48B 112.8 . . ?
C42 C48 H48C 106.7 . . ?
H48A C48 H48B 109.5 . . ?
H48A C48 H48C 109.5 . . ?
H48B C48 H48C 109.5 . . ?
Au12 C3 Ag4 90.6(7) . . ?
C25 C3 Ag4 155(4) . . ?
C25 C3 Au12 108.8(17) . . ?
C3 C25 C13 174(3) . . ?
C25 C13 C27 105.6(19) . . ?
C25 C13 C7 102.5(18) . . ?
C25 C13 C29 107.9(19) . . ?
C27 C13 C7 112.5(19) . . ?
C29 C13 C27 114.9(19) . . ?
C29 C13 C7 112.3(19) . . ?
C13 C27 H27A 109.5 . . ?
C13 C27 H27B 109.5 . . ?
C13 C27 H27C 109.5 . . ?
H27A C27 H27B 109.5 . . ?
H27A C27 H27C 109.5 . . ?
H27B C27 H27C 109.5 . . ?
C13 C7 H7A 114.1 . . ?
C13 C7 H7B 105.7 . . ?
C13 C7 H7C 108.6 . . ?
H7A C7 H7B 109.4 . . ?
H7A C7 H7C 109.5 . . ?
H7B C7 H7C 109.5 . . ?
C13 C29 H29A 109.5 . . ?
C13 C29 H29B 109.5 . . ?
C13 C29 H29C 109.5 . . ?
H29A C29 H29B 109.5 . . ?
H29A C29 H29C 109.5 . . ?
H29B C29 H29C 109.5 . . ?
C31 C15 Ag4 144(4) . . ?
C15 C31 C2 158(3) . . ?
C31 C2 C33 105.9(19) . . ?
C31 C2 C17 104.3(18) . . ?
C31 C2 C35 100.1(16) . . ?
C33 C2 C35 114.0(19) . . ?
C17 C2 C33 113.6(18) . . ?
C17 C2 C35 116.7(19) . . ?
C2 C33 H33A 109.5 . . ?
C2 C33 H33B 109.5 . . ?
C2 C33 H33C 109.5 . . ?
H33A C33 H33B 109.5 . . ?
H33A C33 H33C 109.5 . . ?
H33B C33 H33C 109.5 . . ?
C2 C17 H17A 128.9 . . ?
C2 C17 H17B 93.0 . . ?
C2 C17 H17C 104.7 . . ?
H17A C17 H17B 109.4 . . ?
H17A C17 H17C 109.5 . . ?
H17B C17 H17C 109.5 . . ?
C2 C35 H35A 106.6 . . ?
C2 C35 H35B 126.6 . . ?
C2 C35 H35C 93.5 . . ?
H35A C35 H35B 109.5 . . ?
H35A C35 H35C 109.5 . . ?
H35B C35 H35C 109.5 . . ?
Ag10 C9 Ag8 76.3(15) 2_656 . ?
Au5 C9 Ag8 90.7(18) . . ?
C37 C9 Ag8 88(4) . . ?
C37 C9 Au5 163(6) . . ?
C9 C37 C19 174(5) . . ?
C37 C19 C39 109(2) . . ?
C37 C19 C5 108.4(19) . . ?
C37 C19 C41 107.7(19) . . ?
C39 C19 C5 111(2) . . ?
C41 C19 C39 109.3(19) . . ?
C41 C19 C5 112(2) . . ?
C19 C39 H39A 109.5 . . ?
C19 C39 H39B 109.5 . . ?
C19 C39 H39C 109.5 . . ?
H39A C39 H39B 109.5 . . ?
H39A C39 H39C 109.5 . . ?
H39B C39 H39C 109.5 . . ?
C19 C5 H5A 109.5 . . ?
C19 C5 H5B 109.5 . . ?
C19 C5 H5C 109.5 . . ?
H5A C5 H5B 109.5 . . ?
H5A C5 H5C 109.5 . . ?
H5B C5 H5C 109.5 . . ?
C19 C41 H41A 109.5 . . ?
C19 C41 H41B 109.5 . . ?
C19 C41 H41C 109.5 . . ?
H41A C41 H41B 109.5 . . ?
H41A C41 H41C 109.5 . . ?
H41B C41 H41C 109.5 . . ?
C43 C21 Au12 150(4) . . ?
C21 C43 C11 155(4) . . ?
C43 C11 C45 108.7(18) . . ?
C43 C11 C23 107.9(19) . . ?
C43 C11 C47 106.5(18) . . ?
C45 C11 C23 112.0(19) . . ?
C45 C11 C47 112.3(19) . . ?
C47 C11 C23 109.1(19) . . ?
C11 C45 H45A 145.0 . . ?
C11 C45 H45B 88.2 . . ?
C11 C45 H45C 91.3 . . ?
H45A C45 H45B 109.6 . . ?
H45A C45 H45C 109.5 . . ?
H45B C45 H45C 109.5 . . ?
C11 C23 H23A 109.5 . . ?
C11 C23 H23B 109.5 . . ?
C11 C23 H23C 109.5 . . ?
H23A C23 H23B 109.5 . . ?
H23A C23 H23C 109.5 . . ?
H23B C23 H23C 109.5 . . ?
C11 C47 H47A 105.8 . . ?
C11 C47 H47B 122.7 . . ?
C11 C47 H47C 98.9 . . ?
H47A C47 H47B 109.5 . . ?
H47A C47 H47C 109.4 . . ?
H47B C47 H47C 109.5 . . ?
Ag6 Cl4 Ag6 70.49(13) 6_565 . ?
Ag17 Cl4 Ag6 75.78(14) . . ?
Ag17 Cl4 Ag6 75.78(14) . 6_565 ?
Ag8 Br1A Ag17 81.4(2) 5_666 . ?
Br2 Br1A Ag17 51.9(3) . . ?
Ag8 Br2 Ag6 71.35(18) 5_666 . ?
Ag17 Br2 Ag6 81.6(3) . . ?
Ag17 Br2 Ag8 85.7(3) . 5_666 ?
Ag17 Br2 Br1A 70.0(4) . . ?
Br1A Br2 Ag6 123.8(4) . . ?

loop_
_geom_bond_atom_site_label_1
_geom_bond_atom_site_label_2
_geom_bond_distance
_geom_bond_site_symmetry_2
_geom_bond_publ_flag
Au11 Au3 2.7570(10) . ?
Au11 Au3 2.7570(10) 6_565 ?
Au11 Au13 2.7852(13) . ?
Au11 Au7 2.8111(10) . ?
Au11 Au7 2.8111(10) 6_565 ?
Au11 Ag4 2.932(2) . ?
Au11 Ag6 2.8540(16) 6_565 ?
Au11 Ag6 2.8539(16) . ?
Au11 Au12 2.8981(18) 6_565 ?
Au11 Au12 2.8981(18) . ?
Au11 Ag16 2.933(2) . ?
Au11 Ag16 2.933(2) 6_565 ?
Au3 Au3 2.8159(18) 6_565 ?
Au3 Au13 2.7837(10) 5_666 ?
Au3 Au7 2.7884(10) 2_656 ?
Au3 Au7 2.7764(9) . ?
Au3 Au15 2.855(2) . ?
Au3 Ag4 2.9139(19) . ?
Au3 Ag8 2.8359(17) . ?
Au3 Ag10 2.940(2) 2_656 ?
Au3 Ag14 2.8757(19) 2_656 ?
Au3 Ag16 2.9210(17) 6_565 ?
Au3 Au5 2.878(6) . ?
Au13 Au7 2.7986(10) 6_565 ?
Au13 Au7 2.7986(10) . ?
Au13 Ag6 2.8567(17) 6_565 ?
Au13 Ag6 2.8568(17) . ?
Au13 Ag8 2.872(2) 5_666 ?
Au13 Ag8 2.872(2) 2_656 ?
Au13 Ag14 2.843(2) . ?
Au13 Ag17 2.874(3) . ?
Au7 Au7 2.7491(13) 2_656 ?
Au7 Au1 2.893(3) . ?
Au7 Ag6 2.8473(16) 6_565 ?
Au7 Ag8 2.8562(16) 2_656 ?
Au7 Ag10 2.923(2) . ?
Au7 Ag10 2.970(2) 2_656 ?
Au7 Ag16 2.8919(18) 6_565 ?
Au7 Au2 2.848(2) . ?
Au15 Ag4 3.010(7) . ?
Au15 Ag16 3.018(3) 6_565 ?
Au15 C14 2.29(2) . ?
Au15 C16 2.51(7) . ?
Au1 Ag10 2.940(3) 2_656 ?
Au1 Ag10 2.815(5) . ?
Ag4 Au12 3.145(3) . ?
Ag4 Au12 3.145(3) 6_565 ?
Ag4 Ag14 3.206(3) 2_656 ?
Ag4 C26 2.42(7) 6_565 ?
Ag4 C26 2.42(7) . ?
Ag4 C3 2.224(18) . ?
Ag4 C15 2.234(19) . ?
Ag6 Ag6 3.194(4) 6_565 ?
Ag6 Ag8 3.207(2) 5_666 ?
Ag6 Ag16 3.155(2) . ?
Ag6 Br9 2.768(4) . ?
Ag6 C1 2.231(19) . ?
Ag6 C4 2.54(4) . ?
Ag6 Cl2A 2.757(8) . ?
Ag6 Cl4 2.768(4) . ?
Ag6 Br2 2.757(8) . ?
Ag8 Ag10 3.158(3) 2_656 ?
Ag8 Ag14 3.164(3) 2_656 ?
Ag8 Cl1 2.561(8) 5_666 ?
Ag8 Cl2A 2.742(9) 5_666 ?
Ag8 C9 2.57(6) . ?
Ag10 Ag10 3.329(3) 2_656 ?
Ag10 Ag16 3.268(3) 5_666 ?
Ag10 Au5 2.952(7) 2_656 ?
Ag10 C14 2.37(7) 2_656 ?
Ag10 C38 2.50(7) . ?
Ag10 C9 2.55(5) 2_656 ?
Au12 Au12 1.281(5) 6_565 ?
Au12 Ag16 2.775(3) . ?
Au12 C1 2.19(3) . ?
Au12 C3 2.201(19) . ?
Au12 C21 2.217(10) . ?
Ag16 Au5 3.055(5) 6_565 ?
Ag16 C1 2.39(3) . ?
Ag17 Br9 2.554(8) . ?
Ag17 Cl1 2.643(10) . ?
Ag17 Cl1 2.643(10) 6_565 ?
Ag17 Cl2A 2.215(11) . ?
Ag17 Cl2A 2.215(11) 6_565 ?
Ag17 Cl4 2.554(8) . ?
Ag17 Br1A 2.643(10) . ?
Ag17 Br2 2.215(11) . ?
Au5 C26 2.294(19) . ?
Au5 C9 2.26(4) . ?
Au2 C38 2.299(9) . ?
C1 C4 1.175(16) . ?
C4 C6 1.489(16) . ?
C6 C8 1.516(14) . ?
C6 C10 1.519(14) . ?
C6 C12 1.503(14) . ?
C8 H8A 0.9596 . ?
C8 H8B 0.9602 . ?
C8 H8C 0.9603 . ?
C10 H10A 0.9600 . ?
C10 H10B 0.9600 . ?
C10 H10C 0.9600 . ?
C12 H12A 0.9600 . ?
C12 H12B 0.9600 . ?
C12 H12C 0.9600 . ?
C14 C16 1.143(10) . ?
C16 C18 1.491(17) . ?
C18 C20 1.519(11) . ?
C18 C22 1.522(9) . ?
C18 C24 1.517(11) . ?
C20 H20A 0.9605 . ?
C20 H20B 0.9600 . ?
C20 H20C 0.9592 . ?
C22 H22A 0.9598 . ?
C22 H22B 0.9602 . ?
C22 H22C 0.9600 . ?
C22 C24 1.23(9) 7_656 ?
C24 H24A 0.9599 . ?
C24 H24B 0.9601 . ?
C24 H24C 0.9597 . ?
Cl1 Cl2A 2.387(16) . ?
C26 C28 1.136(17) . ?
C28 C30 1.485(18) . ?
C30 C32 1.524(14) 6_565 ?
C30 C32 1.524(14) . ?
C30 H32B 1.01(3) 6_565 ?
C30 C34 1.525(14) . ?
C30 C36 1.515(14) . ?
C32 H32A 0.9553 . ?
C32 H32B 0.9172 . ?
C32 H32B 0.9172 6_565 ?
C32 H32C 0.9336 6_565 ?
C32 H32C 0.9336 . ?
C34 H34A 0.9600 . ?
C34 H34B 0.9605 . ?
C34 H34C 0.9594 . ?
C36 H36A 0.9597 . ?
C36 H36B 0.9603 . ?
C36 H36C 0.9599 . ?
C38 C40 1.146(8) . ?
C40 C42 1.495(11) . ?
C42 C44 1.515(15) . ?
C42 C46 1.521(15) . ?
C42 C48 1.505(15) . ?
C44 H44A 0.9600 . ?
C44 H44B 0.9600 . ?
C44 H44C 0.9600 . ?
C46 H46A 0.9599 . ?
C46 H46B 0.9598 . ?
C46 H46C 0.9595 . ?
C48 H48A 0.9600 . ?
C48 H48B 0.9600 . ?
C48 H48C 0.9597 . ?
C3 C25 1.144(8) . ?
C25 C13 1.478(8) . ?
C13 C27 1.519(15) . ?
C13 C7 1.526(15) . ?
C13 C29 1.509(14) . ?
C27 H27A 0.9600 . ?
C27 H27B 0.9600 . ?
C27 H27C 0.9600 . ?
C7 H7A 0.9599 . ?
C7 H7B 0.9602 . ?
C7 H7C 0.9599 . ?
C29 H29A 0.9600 . ?
C29 H29B 0.9600 . ?
C29 H29C 0.9600 . ?
C15 C31 1.157(8) . ?
C31 C2 1.496(8) . ?
C2 C33 1.523(15) . ?
C2 C17 1.522(15) . ?
C2 C35 1.525(15) . ?
C33 H33A 0.9600 . ?
C33 H33B 0.9600 . ?
C33 H33C 0.9600 . ?
C17 H17A 0.9608 . ?
C17 H17B 0.9600 . ?
C17 H17C 0.9596 . ?
C35 H35A 0.9592 . ?
C35 H35B 0.9598 . ?
C35 H35C 0.9602 . ?
C9 C37 1.141(6) . ?
C37 C19 1.480(6) . ?
C19 C39 1.512(15) . ?
C19 C5 1.518(14) . ?
C19 C41 1.511(15) . ?
C39 H39A 0.9600 . ?
C39 H39B 0.9600 . ?
C39 H39C 0.9600 . ?
C5 H5A 0.9600 . ?
C5 H5B 0.9600 . ?
C5 H5C 0.9600 . ?
C41 H41A 0.9600 . ?
C41 H41B 0.9600 . ?
C41 H41C 0.9600 . ?
C21 C43 1.144(9) . ?
C43 C11 1.484(10) . ?
C11 C45 1.508(12) . ?
C11 C23 1.512(12) . ?
C11 C47 1.510(11) . ?
C45 H45A 0.9594 . ?
C45 H45B 0.9597 . ?
C45 H45C 0.9604 . ?
C23 H23A 0.9600 . ?
C23 H23B 0.9600 . ?
C23 H23C 0.9600 . ?
C47 H47A 0.9602 . ?
C47 H47B 0.9602 . ?
C47 H47C 0.9600 . ?
Br1A Br2 2.387(16) . ?

loop_
_smtbx_masks_void_nr
_smtbx_masks_void_average_x
_smtbx_masks_void_average_y
_smtbx_masks_void_average_z
_smtbx_masks_void_volume
_smtbx_masks_void_count_electrons
_smtbx_masks_void_content
1 0.000 0.500 0.000 818.4 123.9 '6 C2H3N'
2 0.500 0.000 0.000 818.4 123.9 '6 C2H3N'
